data_4063682
loop_
_publ_author_name
'Stollenz, Michael'
'Gehring, Henrike'
'Konstanzer, Vera'
'Fischer, Stefan'
'Dechert, Sebastian'
'Grosse, Christian'
'Meyer, Franc'

_publ_section_title
;
 From Pyrazolate-Based Binuclear Copper(I) Complexes to Octanuclear
 \s-Mesityl-Bridged \m4-Oxo-Cuprocuprates: Controlled Dioxygen Splitting
 by Organocopper Scaffolds
;
_journal_issue 14
_journal_name_full Organometallics
_journal_page_first 3708
_journal_paper_doi 10.1021/om100836j
_journal_volume 30
_journal_year 2011
_chemical_formula_moiety '1.5(C74 H90 N12 O1 Cu8), (C4 H8 O)'
_chemical_formula_sum 'C115 H143 Cu12 N18 O2.5'
_chemical_formula_weight 2580.04
_chemical_name_systematic
; 
 ? 
;
_space_group_IT_number 15
_symmetry_cell_setting monoclinic
_symmetry_Int_Tables_number 15
_symmetry_space_group_name_Hall '-C 2yc'
_symmetry_space_group_name_H-M 'C 1 2/c 1'
_atom_sites_solution_hydrogens geom
_atom_sites_solution_primary direct
_atom_sites_solution_secondary difmap
_audit_creation_method SHELXL-97
_cell_angle_alpha 90.00
_cell_angle_beta 100.91(3)
_cell_angle_gamma 90.00
_cell_formula_units_Z 8
_cell_length_a 64.988(13)
_cell_length_b 17.154(3)
_cell_length_c 21.229(4)
_cell_measurement_reflns_used 9651
_cell_measurement_temperature 100(2)
_cell_measurement_theta_max 63.444
_cell_measurement_theta_min 2.667
_cell_volume 23238(8)
_computing_cell_refinement 'Bruker AXS SAINT (v 7.40A, Bruker 2008)'
_computing_data_collection 'Proteum2 (v 2.2-RC7, Bruker 2006)'
_computing_data_reduction 'Bruker AXS SAINT (v 7.40A, Bruker 2008)'
_computing_molecular_graphics 'Bruker AXS SHELXTL (v 6.12)'
_computing_publication_material 'SHELXL-97 (Sheldrick, 1997)'
_computing_structure_refinement 'SHELXL-97 (Sheldrick, 1997)'
_computing_structure_solution 'SHELXS-97 (Sheldrick, 1990)'
_diffrn_ambient_temperature 100(2)
_diffrn_detector_area_resol_mean 5.602
_diffrn_measured_fraction_theta_full 0.967
_diffrn_measured_fraction_theta_max 0.967
_diffrn_measurement_device_type 'Bruker three circle diffractometer'
_diffrn_measurement_method 'omega scan'
_diffrn_radiation_monochromator 'mirror system'
_diffrn_radiation_probe x-ray
_diffrn_radiation_type CuK\a
_diffrn_radiation_wavelength 1.54178
_diffrn_reflns_av_R_equivalents 0.0470
_diffrn_reflns_av_sigmaI/netI 0.0414
_diffrn_reflns_limit_h_max 64
_diffrn_reflns_limit_h_min -32
_diffrn_reflns_limit_k_max 17
_diffrn_reflns_limit_k_min -17
_diffrn_reflns_limit_l_max 19
_diffrn_reflns_limit_l_min -20
_diffrn_reflns_number 49878
_diffrn_reflns_theta_full 50.43
_diffrn_reflns_theta_max 50.43
_diffrn_reflns_theta_min 2.67
_diffrn_source 'rotating anode'
_diffrn_source_type 'Bruker AXS'
_diffrn_standards_decay_% 0
_diffrn_standards_interval_count 0
_diffrn_standards_interval_time 0
_diffrn_standards_number 0
_exptl_absorpt_coefficient_mu 2.752
_exptl_absorpt_correction_T_max 0.7704
_exptl_absorpt_correction_T_min 0.6090
_exptl_absorpt_correction_type multi-scan
_exptl_absorpt_process_details sadabs
_exptl_crystal_colour 'yellow orange'
_exptl_crystal_density_diffrn 1.475
_exptl_crystal_density_method 'not measured'
_exptl_crystal_description block
_exptl_crystal_F_000 10616
_exptl_crystal_size_max 0.20
_exptl_crystal_size_mid 0.10
_exptl_crystal_size_min 0.10
_refine_diff_density_max 0.878
_refine_diff_density_min -0.744
_refine_diff_density_rms 0.107
_refine_ls_extinction_method none
_refine_ls_goodness_of_fit_ref 3.206
_refine_ls_hydrogen_treatment constr
_refine_ls_matrix_type full
_refine_ls_number_parameters 1598
_refine_ls_number_reflns 11778
_refine_ls_number_restraints 1992
_refine_ls_restrained_S_all 2.981
_refine_ls_R_factor_all 0.0957
_refine_ls_R_factor_gt 0.0916
_refine_ls_shift/su_max 0.001
_refine_ls_shift/su_mean 0.000
_refine_ls_structure_factor_coef Fsqd
_refine_ls_weighting_details 'calc w=1/[\s^2^(Fo^2^)+(0.0605P)^2^+30.0000P] where P=(Fo^2^+2Fc^2^)/3'
_refine_ls_weighting_scheme calc
_refine_ls_wR_factor_gt 0.3067
_refine_ls_wR_factor_ref 0.3082
_reflns_number_gt 10874
_reflns_number_total 11778
_reflns_threshold_expression >2sigma(I)
_cod_data_source_file om100836j_si_003.cif
_cod_data_source_block 3-stg77
_cod_original_sg_symbol_Hall '-c 2yc'
_cod_original_sg_symbol_H-M 'C 2/c'
_cod_original_formula_sum 'C115 H143 Cu12 N18 O2.50'
_cod_database_code 4063682

loop_
_symmetry_equiv_pos_as_xyz
'x, y, z'
'-x, y, -z+1/2'
'x+1/2, y+1/2, z'
'-x+1/2, y+1/2, -z+1/2'
'-x, -y, -z'
'x, -y, z-1/2'
'-x+1/2, -y+1/2, -z'
'x+1/2, -y+1/2, z-1/2'

loop_
_atom_site_label
_atom_site_type_symbol
_atom_site_fract_x
_atom_site_fract_y
_atom_site_fract_z
_atom_site_U_iso_or_equiv
_atom_site_adp_type
_atom_site_occupancy
_atom_site_symmetry_multiplicity
_atom_site_calc_flag
_atom_site_refinement_flags
_atom_site_disorder_assembly
_atom_site_disorder_group
Cu1 Cu 0.31249(2) 0.57909(9) 0.15428(8) 0.0360(5) Uani 1 1 d U . .
O1 O 0.34219(10) 0.3834(4) 0.1602(3) 0.0381(15) Uani 1 1 d U . .
N1 N 0.33190(13) 0.6630(5) 0.1389(5) 0.040(2) Uani 1 1 d U . .
C1 C 0.29823(17) 0.5098(7) 0.0739(6) 0.039(2) Uani 1 1 d U . .
Cu2 Cu 0.37277(2) 0.57074(9) 0.13809(7) 0.0355(5) Uani 1 1 d U . .
N2 N 0.35280(13) 0.6599(5) 0.1395(4) 0.036(2) Uani 1 1 d U . .
C2 C 0.38717(17) 0.5180(7) 0.2267(5) 0.041(2) Uani 1 1 d U . .
Cu3 Cu 0.32083(2) 0.44718(9) 0.11919(8) 0.0378(5) Uani 1 1 d U . .
N3 N 0.29386(14) 0.6966(5) 0.1711(5) 0.043(2) Uani 1 1 d U . .
Cu4 Cu 0.36356(2) 0.45303(9) 0.18974(7) 0.0372(5) Uani 1 1 d U . .
N4 N 0.30722(14) 0.5628(6) 0.2453(4) 0.039(2) Uani 1 1 d U . .
Cu5 Cu 0.34678(3) 0.30925(9) 0.10103(8) 0.0419(5) Uani 1 1 d U A .
N5 N 0.39204(14) 0.6783(6) 0.1167(5) 0.042(2) Uani 1 1 d U . .
Cu6 Cu 0.33159(2) 0.32881(9) 0.22197(8) 0.0392(5) Uani 1 1 d U . .
N6 N 0.37907(13) 0.5410(5) 0.0492(4) 0.0355(19) Uani 1 1 d U . .
Cu7 Cu 0.32440(3) 0.20103(12) 0.05829(11) 0.0666(7) Uani 1 1 d U A .
Cu8 Cu 0.34062(3) 0.19430(11) 0.25165(10) 0.0608(6) Uani 1 1 d U A .
N11 N 0.3232(2) 0.1178(7) 0.1251(8) 0.095(3) Uani 1 1 d DU . .
C3 C 0.35413(19) 0.2399(8) 0.0370(7) 0.053(2) Uani 1 1 d U . .
N12 N 0.3281(2) 0.1159(6) 0.1882(8) 0.079(3) Uani 1 1 d DU A .
C4 C 0.32012(17) 0.2754(7) 0.2879(6) 0.041(2) Uani 1 1 d U . .
N13 N 0.31169(19) 0.0954(7) -0.0101(7) 0.097(3) Uani 1 1 d DU . .
C13 C 0.30152(17) 0.5550(7) 0.0208(6) 0.039(2) Uani 1 1 d U . .
N14 N 0.29525(17) 0.2437(7) 0.0080(6) 0.066(3) Uani 1 1 d DU . .
C14 C 0.32292(18) 0.5623(7) 0.0037(6) 0.047(3) Uani 1 1 d U . .
H14A H 0.3227 0.5387 -0.0384 0.070 Uiso 1 1 calc R . .
H14B H 0.3332 0.5353 0.0361 0.070 Uiso 1 1 calc R . .
H14C H 0.3267 0.6175 0.0025 0.070 Uiso 1 1 calc R . .
N15 N 0.3478(2) 0.0778(7) 0.3114(8) 0.090(3) Uani 1 1 d U . .
C15 C 0.28459(19) 0.5935(8) -0.0190(6) 0.050(3) Uani 1 1 d U . .
H15A H 0.2873 0.6257 -0.0530 0.060 Uiso 1 1 calc R . .
N16 N 0.37299(17) 0.1997(7) 0.2820(6) 0.066(3) Uani 1 1 d U . .
C16 C 0.26419(19) 0.5852(8) -0.0096(6) 0.055(3) Uani 1 1 d U . .
C17 C 0.2463(2) 0.6281(11) -0.0512(7) 0.086(5) Uani 1 1 d U . .
H17A H 0.2338 0.5949 -0.0585 0.129 Uiso 1 1 calc R . .
H17B H 0.2501 0.6411 -0.0924 0.129 Uiso 1 1 calc R . .
H17C H 0.2433 0.6761 -0.0295 0.129 Uiso 1 1 calc R . .
C18 C 0.26058(19) 0.5406(8) 0.0394(6) 0.054(3) Uani 1 1 d U . .
H18A H 0.2466 0.5344 0.0456 0.065 Uiso 1 1 calc R . .
C19 C 0.27738(18) 0.5014(7) 0.0829(6) 0.050(3) Uani 1 1 d U . .
C20 C 0.2720(2) 0.4508(9) 0.1347(7) 0.070(4) Uani 1 1 d U . .
H20A H 0.2732 0.3959 0.1232 0.105 Uiso 1 1 calc R . .
H20B H 0.2575 0.4616 0.1397 0.105 Uiso 1 1 calc R . .
H20C H 0.2816 0.4618 0.1752 0.105 Uiso 1 1 calc R . .
C21 C 0.38562(18) 0.5746(7) 0.2737(5) 0.041(2) Uani 1 1 d U . .
C22 C 0.36463(19) 0.6035(8) 0.2849(6) 0.052(3) Uani 1 1 d U . .
H22A H 0.3534 0.5788 0.2540 0.078 Uiso 1 1 calc R . .
H22B H 0.3639 0.6602 0.2793 0.078 Uiso 1 1 calc R . .
H22C H 0.3630 0.5902 0.3286 0.078 Uiso 1 1 calc R . .
C23 C 0.40353(18) 0.5999(7) 0.3157(5) 0.043(3) Uani 1 1 d U . .
H23A H 0.4023 0.6390 0.3464 0.051 Uiso 1 1 calc R . .
C24 C 0.42296(18) 0.5697(7) 0.3136(5) 0.040(3) Uani 1 1 d U . .
C25 C 0.44204(19) 0.5922(8) 0.3646(6) 0.054(3) Uani 1 1 d U . .
H25A H 0.4390 0.6402 0.3861 0.081 Uiso 1 1 calc R . .
H25B H 0.4542 0.6006 0.3441 0.081 Uiso 1 1 calc R . .
H25C H 0.4452 0.5501 0.3962 0.081 Uiso 1 1 calc R . .
C26 C 0.42485(18) 0.5168(7) 0.2664(5) 0.044(3) Uani 1 1 d U . .
H26A H 0.4384 0.4985 0.2632 0.053 Uiso 1 1 calc R . .
C27 C 0.40770(16) 0.4892(7) 0.2236(5) 0.039(2) Uani 1 1 d U . .
C28 C 0.41106(18) 0.4309(8) 0.1739(6) 0.051(3) Uani 1 1 d U . .
H28A H 0.4222 0.3945 0.1926 0.076 Uiso 1 1 calc R . .
H28B H 0.4152 0.4580 0.1375 0.076 Uiso 1 1 calc R . .
H28C H 0.3980 0.4020 0.1589 0.076 Uiso 1 1 calc R . .
C113 C 0.35093(18) 0.2663(8) -0.0288(6) 0.052(3) Uani 1 1 d U A .
C114 C 0.3362(2) 0.3319(8) -0.0515(7) 0.061(3) Uani 1 1 d U . .
H11A H 0.3417 0.3628 -0.0833 0.092 Uiso 1 1 calc R A .
H11B H 0.3347 0.3650 -0.0150 0.092 Uiso 1 1 calc R . .
H11C H 0.3224 0.3106 -0.0710 0.092 Uiso 1 1 calc R . .
C115 C 0.36201(19) 0.2324(8) -0.0717(7) 0.055(3) Uani 1 1 d U . .
H11D H 0.3600 0.2517 -0.1144 0.066 Uiso 1 1 calc R A .
C116 C 0.3756(2) 0.1723(8) -0.0543(7) 0.060(3) Uani 1 1 d U A .
C117 C 0.3874(2) 0.1377(10) -0.1024(8) 0.086(5) Uani 1 1 d U . .
H11E H 0.3785 0.1378 -0.1450 0.129 Uiso 1 1 calc R A .
H11F H 0.3915 0.0841 -0.0899 0.129 Uiso 1 1 calc R . .
H11G H 0.4000 0.1688 -0.1033 0.129 Uiso 1 1 calc R . .
C118 C 0.3789(2) 0.1437(8) 0.0089(7) 0.058(3) Uani 1 1 d U . .
H11H H 0.3883 0.1017 0.0211 0.069 Uiso 1 1 calc R A .
C119 C 0.3680(2) 0.1778(7) 0.0550(7) 0.055(3) Uani 1 1 d U A .
C120 C 0.3736(3) 0.1481(9) 0.1223(8) 0.079(4) Uani 1 1 d U . .
H12A H 0.3648 0.1741 0.1489 0.118 Uiso 1 1 calc R A .
H12B H 0.3884 0.1591 0.1395 0.118 Uiso 1 1 calc R . .
H12C H 0.3712 0.0917 0.1227 0.118 Uiso 1 1 calc R . .
C121 C 0.29982(18) 0.2417(7) 0.2735(6) 0.050(3) Uani 1 1 d U . .
C122 C 0.2885(2) 0.2357(9) 0.2037(7) 0.069(4) Uani 1 1 d U . .
H12D H 0.2985 0.2203 0.1767 0.103 Uiso 1 1 calc R . .
H12E H 0.2824 0.2864 0.1893 0.103 Uiso 1 1 calc R . .
H12F H 0.2773 0.1967 0.2001 0.103 Uiso 1 1 calc R . .
C123 C 0.28970(18) 0.2146(8) 0.3207(6) 0.053(3) Uani 1 1 d U . .
H12G H 0.2762 0.1920 0.3088 0.063 Uiso 1 1 calc R . .
C124 C 0.29893(18) 0.2197(7) 0.3858(6) 0.049(3) Uani 1 1 d U . .
C125 C 0.2883(2) 0.1862(9) 0.4379(7) 0.073(4) Uani 1 1 d U . .
H12H H 0.2990 0.1689 0.4742 0.110 Uiso 1 1 calc R . .
H12I H 0.2795 0.1418 0.4207 0.110 Uiso 1 1 calc R . .
H12J H 0.2795 0.2264 0.4524 0.110 Uiso 1 1 calc R . .
C126 C 0.31902(18) 0.2521(8) 0.4004(7) 0.053(3) Uani 1 1 d U . .
H12K H 0.3260 0.2536 0.4439 0.063 Uiso 1 1 calc R . .
C127 C 0.32895(18) 0.2817(8) 0.3542(6) 0.049(3) Uani 1 1 d U . .
C128 C 0.34953(19) 0.3225(8) 0.3767(6) 0.057(4) Uani 1 1 d U . .
H12L H 0.3483 0.3575 0.4123 0.086 Uiso 1 1 calc R . .
H12M H 0.3532 0.3529 0.3412 0.086 Uiso 1 1 calc R . .
H12N H 0.3605 0.2838 0.3911 0.086 Uiso 1 1 calc R . .
C129 C 0.36016(18) 0.7317(7) 0.1423(6) 0.049(3) Uani 1 1 d U . .
C130 C 0.34387(18) 0.7849(7) 0.1410(6) 0.049(3) Uani 1 1 d U . .
H13A H 0.3447 0.8402 0.1411 0.059 Uiso 1 1 calc R . .
C131 C 0.32596(19) 0.7393(7) 0.1395(6) 0.048(3) Uani 1 1 d U . .
C132 C 0.30369(18) 0.7570(7) 0.1367(7) 0.052(3) Uani 1 1 d U . .
H13B H 0.2964 0.7593 0.0914 0.062 Uiso 1 1 calc R . .
H13C H 0.3023 0.8085 0.1565 0.062 Uiso 1 1 calc R . .
C133 C 0.27105(18) 0.6966(8) 0.1549(6) 0.052(3) Uani 1 1 d U . .
H13D H 0.2657 0.7465 0.1676 0.078 Uiso 1 1 calc R . .
H13E H 0.2656 0.6541 0.1778 0.078 Uiso 1 1 calc R . .
H13F H 0.2665 0.6893 0.1086 0.078 Uiso 1 1 calc R . .
C134 C 0.30144(18) 0.7019(7) 0.2402(6) 0.046(2) Uani 1 1 d U . .
H13G H 0.2930 0.7409 0.2584 0.055 Uiso 1 1 calc R . .
H13H H 0.3162 0.7200 0.2484 0.055 Uiso 1 1 calc R . .
C135 C 0.30019(17) 0.6245(7) 0.2733(6) 0.042(2) Uani 1 1 d U . .
C136 C 0.29360(19) 0.6192(8) 0.3313(6) 0.051(3) Uani 1 1 d U . .
H13I H 0.2887 0.6641 0.3502 0.061 Uiso 1 1 calc R . .
C137 C 0.2942(2) 0.5479(8) 0.3612(6) 0.053(3) Uani 1 1 d U . .
H13J H 0.2893 0.5428 0.4006 0.064 Uiso 1 1 calc R . .
C138 C 0.30191(17) 0.4828(8) 0.3335(6) 0.047(3) Uani 1 1 d U . .
H13K H 0.3031 0.4333 0.3539 0.057 Uiso 1 1 calc R . .
C139 C 0.30771(17) 0.4944(7) 0.2755(6) 0.042(3) Uani 1 1 d U . .
H13L H 0.3124 0.4503 0.2551 0.050 Uiso 1 1 calc R . .
C140 C 0.38352(18) 0.7421(7) 0.1492(6) 0.049(3) Uani 1 1 d U . .
H14D H 0.3866 0.7925 0.1302 0.059 Uiso 1 1 calc R . .
H14E H 0.3902 0.7425 0.1952 0.059 Uiso 1 1 calc R . .
C141 C 0.41526(17) 0.6699(8) 0.1367(6) 0.053(3) Uani 1 1 d U . .
H14F H 0.4220 0.7206 0.1336 0.080 Uiso 1 1 calc R . .
H14G H 0.4204 0.6324 0.1084 0.080 Uiso 1 1 calc R . .
H14H H 0.4186 0.6512 0.1811 0.080 Uiso 1 1 calc R . .
C142 C 0.38639(18) 0.6788(7) 0.0465(6) 0.042(2) Uani 1 1 d U . .
H14I H 0.3722 0.7016 0.0336 0.051 Uiso 1 1 calc R . .
H14J H 0.3964 0.7125 0.0292 0.051 Uiso 1 1 calc R . .
C143 C 0.38654(17) 0.6009(7) 0.0183(6) 0.042(2) Uani 1 1 d U . .
C144 C 0.39326(16) 0.5878(7) -0.0401(5) 0.041(3) Uani 1 1 d U . .
H14K H 0.3991 0.6295 -0.0603 0.049 Uiso 1 1 calc R . .
C145 C 0.39147(18) 0.5166(8) -0.0677(6) 0.048(3) Uani 1 1 d U . .
H14L H 0.3958 0.5082 -0.1075 0.057 Uiso 1 1 calc R . .
C146 C 0.38310(18) 0.4546(8) -0.0363(6) 0.044(3) Uani 1 1 d U . .
H14M H 0.3814 0.4038 -0.0544 0.053 Uiso 1 1 calc R . .
C147 C 0.37760(17) 0.4717(7) 0.0219(5) 0.041(3) Uani 1 1 d U . .
H14N H 0.3723 0.4303 0.0440 0.049 Uiso 1 1 calc R . .
C152 C 0.3487(3) 0.0793(10) 0.3831(9) 0.103(5) Uani 1 1 d U A .
H15B H 0.3547 0.0303 0.4020 0.155 Uiso 1 1 calc R . .
H15C H 0.3345 0.0856 0.3917 0.155 Uiso 1 1 calc R . .
H15D H 0.3574 0.1230 0.4021 0.155 Uiso 1 1 calc R . .
C153 C 0.3681(2) 0.0623(9) 0.2957(9) 0.089(4) Uani 1 1 d U A .
H15E H 0.3664 0.0468 0.2501 0.107 Uiso 1 1 calc R . .
H15F H 0.3749 0.0188 0.3224 0.107 Uiso 1 1 calc R . .
C154 C 0.3815(2) 0.1337(9) 0.3075(8) 0.073(4) Uani 1 1 d U A .
C155 C 0.4027(2) 0.1340(11) 0.3419(7) 0.075(4) Uani 1 1 d U . .
H15G H 0.4087 0.0885 0.3635 0.090 Uiso 1 1 calc R A .
C156 C 0.4140(3) 0.2003(11) 0.3433(7) 0.083(4) Uani 1 1 d U A .
H15H H 0.4284 0.2006 0.3637 0.100 Uiso 1 1 calc R . .
C157 C 0.4048(2) 0.2677(10) 0.3151(7) 0.069(4) Uani 1 1 d U . .
H15I H 0.4125 0.3150 0.3173 0.082 Uiso 1 1 calc R A .
C158 C 0.3844(2) 0.2649(9) 0.2840(7) 0.066(4) Uani 1 1 d U A .
H15J H 0.3781 0.3105 0.2633 0.079 Uiso 1 1 calc R . .
C151_A C 0.3321(14) 0.030(4) 0.289(3) 0.098(7) Uani 0.444(15) 1 d PDU A 1
H15K H 0.3197 0.0457 0.3069 0.117 Uiso 0.444(15) 1 calc PR A 1
H15L H 0.3359 -0.0235 0.3033 0.117 Uiso 0.444(15) 1 calc PR A 1
C148_A C 0.3109(5) 0.048(2) 0.108(2) 0.089(6) Uani 0.444(15) 1 d PDU A 1
C149_A C 0.3148(7) -0.001(2) 0.164(3) 0.103(7) Uani 0.444(15) 1 d PDU A 1
H14O H 0.3096 -0.0523 0.1639 0.124 Uiso 0.444(15) 1 calc PR A 1
C150_A C 0.3259(10) 0.031(3) 0.212(3) 0.100(6) Uani 0.444(15) 1 d PDU A 1
C159_A C 0.3001(4) 0.0556(17) 0.0341(16) 0.097(6) Uani 0.444(15) 1 d PDU A 1
H15M H 0.2968 0.0022 0.0175 0.116 Uiso 0.444(15) 1 calc PR A 1
H15S H 0.2866 0.0831 0.0320 0.116 Uiso 0.444(15) 1 calc PR A 1
C160_A C 0.3257(6) 0.0402(17) -0.0335(16) 0.123(11) Uani 0.444(15) 1 d PDU A 1
H16A H 0.3185 0.0167 -0.0737 0.184 Uiso 0.444(15) 1 calc PR A 1
H16B H 0.3298 -0.0007 -0.0014 0.184 Uiso 0.444(15) 1 calc PR A 1
H16C H 0.3382 0.0678 -0.0411 0.184 Uiso 0.444(15) 1 calc PR A 1
C161_A C 0.2968(4) 0.1294(17) -0.0639(13) 0.089(6) Uani 0.444(15) 1 d PDU A 1
H16D H 0.2868 0.0877 -0.0816 0.107 Uiso 0.444(15) 1 calc PR A 1
H16L H 0.3048 0.1429 -0.0976 0.107 Uiso 0.444(15) 1 calc PR A 1
C162_A C 0.2844(6) 0.198(2) -0.0539(15) 0.064(6) Uani 0.444(15) 1 d PDU A 1
C163_A C 0.2644(5) 0.233(2) -0.0844(19) 0.045(8) Uiso 0.444(15) 1 d PDU A 1
H16E H 0.2573 0.2136 -0.1245 0.053 Uiso 0.444(15) 1 calc PR A 1
C164_A C 0.2578(10) 0.278(3) -0.064(3) 0.065(8) Uani 0.444(15) 1 d PDU A 1
H164 H 0.2431 0.2844 -0.0771 0.078 Uiso 0.444(15) 1 calc PR A 1
C165_A C 0.2677(8) 0.329(3) -0.020(3) 0.057(8) Uani 0.444(15) 1 d PDU A 1
H165 H 0.2613 0.3780 -0.0148 0.068 Uiso 0.444(15) 1 calc PR A 1
C166_A C 0.2850(8) 0.314(4) 0.014(3) 0.067(9) Uiso 0.444(15) 1 d PDU A 1
H16H H 0.2915 0.3514 0.0450 0.081 Uiso 0.444(15) 1 calc PR A 1
C151_B C 0.3328(12) 0.018(3) 0.272(2) 0.107(7) Uani 0.556(15) 1 d PDU A 2
H15N H 0.3201 0.0122 0.2918 0.128 Uiso 0.556(15) 1 calc PR A 2
H15P H 0.3397 -0.0331 0.2731 0.128 Uiso 0.556(15) 1 calc PR A 2
C148_B C 0.3231(3) 0.0465(17) 0.0984(18) 0.090(5) Uani 0.556(15) 1 d PDU A 2
C149_B C 0.3254(5) -0.0045(19) 0.152(2) 0.102(6) Uani 0.556(15) 1 d PDU A 2
H14S H 0.3260 -0.0598 0.1526 0.122 Uiso 0.556(15) 1 calc PR A 2
C150_B C 0.3266(8) 0.047(2) 0.205(2) 0.098(6) Uani 0.556(15) 1 d PDU A 2
C159_B C 0.3210(4) 0.0339(15) 0.0282(13) 0.101(5) Uani 0.556(15) 1 d PDU A 2
H15Q H 0.3351 0.0244 0.0184 0.121 Uiso 0.556(15) 1 calc PR A 2
H15R H 0.3125 -0.0138 0.0163 0.121 Uiso 0.556(15) 1 calc PR A 2
C160_B C 0.3179(4) 0.1017(15) -0.0699(10) 0.099(8) Uani 0.556(15) 1 d PDU A 2
H16I H 0.3177 0.0500 -0.0898 0.148 Uiso 0.556(15) 1 calc PR A 2
H16J H 0.3322 0.1230 -0.0637 0.148 Uiso 0.556(15) 1 calc PR A 2
H16K H 0.3083 0.1365 -0.0979 0.148 Uiso 0.556(15) 1 calc PR A 2
C161_B C 0.2903(3) 0.1070(15) -0.0120(12) 0.084(6) Uani 0.556(15) 1 d PDU A 2
H16R H 0.2868 0.0875 0.0286 0.101 Uiso 0.556(15) 1 calc PR A 2
H16S H 0.2823 0.0755 -0.0474 0.101 Uiso 0.556(15) 1 calc PR A 2
C162_B C 0.2831(4) 0.1927(18) -0.0213(13) 0.066(6) Uani 0.556(15) 1 d PDU A 2
C163_B C 0.2670(5) 0.211(2) -0.0652(16) 0.069(6) Uani 0.556(15) 1 d PDU A 2
H16M H 0.2601 0.1719 -0.0930 0.083 Uiso 0.556(15) 1 calc PR A 2
C164_B C 0.2582(8) 0.301(2) -0.074(2) 0.065(6) Uani 0.556(15) 1 d PDU A 2
H16F H 0.2464 0.3172 -0.1041 0.078 Uiso 0.556(15) 1 calc PR A 2
C165_B C 0.2709(7) 0.350(2) -0.0290(19) 0.059(7) Uani 0.556(15) 1 d PDU A 2
H16G H 0.2674 0.4031 -0.0253 0.071 Uiso 0.556(15) 1 calc PR A 2
C166_B C 0.2906(6) 0.314(3) 0.014(2) 0.064(6) Uani 0.556(15) 1 d PDU A 2
H16Q H 0.2993 0.3454 0.0450 0.077 Uiso 0.556(15) 1 calc PR A 2
Cu5_1 Cu 0.47838(3) 0.05153(10) 0.21264(8) 0.0443(5) Uani 1 1 d U . .
O1_1 O 0.5000 0.1163(6) 0.2500 0.054(3) Uani 1 2 d SU . .
N11_1 N 0.48949(14) -0.1554(5) 0.2494(5) 0.041(2) Uani 1 1 d U . .
C3_1 C 0.45529(18) -0.0115(7) 0.1691(6) 0.046(2) Uani 1 1 d U . .
Cu7_1 Cu 0.46945(2) -0.07076(9) 0.25813(8) 0.0410(5) Uani 1 1 d U . .
N13_1 N 0.45079(15) -0.1827(6) 0.2769(5) 0.046(2) Uani 1 1 d U . .
C1_1 C 0.51655(17) 0.2452(8) 0.1269(6) 0.053(2) Uani 1 1 d U B .
N14_1 N 0.46307(15) -0.0459(5) 0.3470(5) 0.043(2) Uani 1 1 d U . .
Cu3_1 Cu 0.50737(3) 0.18226(10) 0.19031(9) 0.0470(5) Uani 1 1 d U . .
Cu1_1 Cu 0.49126(2) 0.30799(10) 0.15401(8) 0.0444(5) Uani 1 1 d U . .
C113_1 C 0.43445(19) 0.0087(7) 0.1728(6) 0.048(3) Uani 1 1 d U . .
C114_1 C 0.4296(2) 0.0621(8) 0.2245(7) 0.062(3) Uani 1 1 d U . .
H14P_1 H 0.4150 0.0790 0.2135 0.092 Uiso 1 1 calc R . .
H14Q_1 H 0.4388 0.1078 0.2281 0.092 Uiso 1 1 calc R . .
H14R_1 H 0.4319 0.0343 0.2656 0.092 Uiso 1 1 calc R . .
C115_1 C 0.4177(2) -0.0205(7) 0.1275(6) 0.051(3) Uani 1 1 d U . .
H15O_1 H 0.4039 -0.0036 0.1289 0.061 Uiso 1 1 calc R . .
C116_1 C 0.4207(2) -0.0731(8) 0.0807(6) 0.056(3) Uani 1 1 d U . .
C117_1 C 0.4022(2) -0.1010(9) 0.0309(7) 0.069(4) Uani 1 1 d U . .
H17D_1 H 0.4045 -0.1554 0.0197 0.104 Uiso 1 1 calc R . .
H17E_1 H 0.4009 -0.0685 -0.0076 0.104 Uiso 1 1 calc R . .
H17F_1 H 0.3894 -0.0971 0.0484 0.104 Uiso 1 1 calc R . .
C118_1 C 0.4411(2) -0.0957(8) 0.0801(6) 0.056(3) Uani 1 1 d U . .
H18B_1 H 0.4434 -0.1343 0.0502 0.067 Uiso 1 1 calc R . .
C119_1 C 0.4584(2) -0.0642(8) 0.1217(6) 0.053(3) Uani 1 1 d U . .
C120_1 C 0.4796(2) -0.0856(10) 0.1098(7) 0.072(4) Uani 1 1 d U . .
H20D_1 H 0.4812 -0.1424 0.1114 0.107 Uiso 1 1 calc R . .
H20E_1 H 0.4904 -0.0618 0.1427 0.107 Uiso 1 1 calc R . .
H20F_1 H 0.4812 -0.0666 0.0674 0.107 Uiso 1 1 calc R . .
C130_1 C 0.48320(18) -0.2296(7) 0.2496(6) 0.044(3) Uani 1 1 d U . .
C131_1 C 0.5000 -0.2816(11) 0.2500 0.056(5) Uani 1 2 d SU . .
H30A_1 H 0.5000 -0.3370 0.2500 0.067 Uiso 1 2 calc SR . .
C132_1 C 0.46018(19) -0.2442(7) 0.2447(7) 0.054(3) Uani 1 1 d U . .
H31A_1 H 0.4533 -0.2463 0.1989 0.065 Uiso 1 1 calc R . .
H31B_1 H 0.4581 -0.2951 0.2645 0.065 Uiso 1 1 calc R . .
C133_1 C 0.42805(19) -0.1785(8) 0.2596(7) 0.055(3) Uani 1 1 d U . .
H32A_1 H 0.4220 -0.2288 0.2683 0.083 Uiso 1 1 calc R . .
H32B_1 H 0.4239 -0.1660 0.2139 0.083 Uiso 1 1 calc R . .
H32C_1 H 0.4229 -0.1378 0.2851 0.083 Uiso 1 1 calc R . .
C134_1 C 0.4577(2) -0.1850(7) 0.3472(6) 0.053(3) Uani 1 1 d U . .
H33A_1 H 0.4725 -0.2025 0.3575 0.063 Uiso 1 1 calc R . .
H33B_1 H 0.4491 -0.2232 0.3657 0.063 Uiso 1 1 calc R . .
C135_1 C 0.45592(16) -0.1065(7) 0.3773(5) 0.038(2) Uani 1 1 d U . .
C136_1 C 0.44888(18) -0.0976(8) 0.4334(6) 0.050(3) Uani 1 1 d U . .
H35A_1 H 0.4438 -0.1418 0.4527 0.060 Uiso 1 1 calc R . .
C137_1 C 0.44897(19) -0.0261(7) 0.4627(6) 0.050(3) Uani 1 1 d U . .
H36A_1 H 0.4443 -0.0197 0.5021 0.060 Uiso 1 1 calc R . .
C138_1 C 0.45634(19) 0.0373(7) 0.4310(6) 0.047(3) Uani 1 1 d U . .
H37A_1 H 0.4565 0.0885 0.4480 0.056 Uiso 1 1 calc R . .
C139_1 C 0.46314(18) 0.0231(7) 0.3760(6) 0.041(3) Uani 1 1 d U . .
H38A_1 H 0.4685 0.0662 0.3560 0.049 Uiso 1 1 calc R . .
N1A_1 N 0.4910(3) 0.3917(13) 0.2251(11) 0.041(5) Uani 0.50 1 d PDU B -1
N3A_1 N 0.4815(3) 0.4362(11) 0.1015(7) 0.053(4) Uani 0.50 1 d PDU B -1
N4A_1 N 0.4593(6) 0.293(3) 0.104(2) 0.042(6) Uani 0.50 1 d PDU B -1
C30A_1 C 0.4856(3) 0.5085(14) 0.2713(11) 0.044(5) Uani 0.50 1 d PDU B -1
H39A_1 H 0.4817 0.5611 0.2763 0.053 Uiso 0.50 1 calc PR B -1
C31A_1 C 0.4832(4) 0.4643(14) 0.2144(11) 0.045(5) Uani 0.50 1 d PDU B -1
C32A_1 C 0.4714(3) 0.4798(14) 0.1474(9) 0.052(5) Uani 0.50 1 d PDU B -1
H41A_1 H 0.4566 0.4630 0.1435 0.062 Uiso 0.50 1 calc PR B -1
H41B_1 H 0.4716 0.5363 0.1380 0.062 Uiso 0.50 1 calc PR B -1
C33A_1 C 0.4996(3) 0.4782(17) 0.0855(12) 0.062(8) Uani 0.50 1 d PDU B -1
H42A_1 H 0.4958 0.5329 0.0766 0.093 Uiso 0.50 1 calc PR B -1
H42B_1 H 0.5035 0.4545 0.0475 0.093 Uiso 0.50 1 calc PR B -1
H42C_1 H 0.5114 0.4750 0.1217 0.093 Uiso 0.50 1 calc PR B -1
C34A_1 C 0.4663(3) 0.4129(13) 0.0439(9) 0.052(5) Uani 0.50 1 d PDU B -1
H43A_1 H 0.4738 0.3943 0.0104 0.063 Uiso 0.50 1 calc PR B -1
H43B_1 H 0.4576 0.4584 0.0266 0.063 Uiso 0.50 1 calc PR B -1
C35A_1 C 0.4521(5) 0.3481(13) 0.0606(12) 0.042(8) Uiso 0.50 1 d PDU B -1
C36A_1 C 0.4308(6) 0.351(2) 0.0287(17) 0.049(7) Uani 0.50 1 d PDU B -1
H45A_1 H 0.4255 0.3898 -0.0019 0.059 Uiso 0.50 1 calc PR B -1
C37A_1 C 0.4185(9) 0.291(2) 0.046(2) 0.045(10) Uani 0.50 1 d PDU B -1
H46A_1 H 0.4040 0.2906 0.0280 0.054 Uiso 0.50 1 calc PR B -1
C38A_1 C 0.4263(7) 0.230(2) 0.089(2) 0.043(9) Uani 0.50 1 d PDU B -1
H47A_1 H 0.4177 0.1886 0.0984 0.051 Uiso 0.50 1 calc PR B -1
C39A_1 C 0.4471(6) 0.235(2) 0.1177(18) 0.033(8) Uani 0.50 1 d PDU B -1
H48A_1 H 0.4530 0.1966 0.1480 0.040 Uiso 0.50 1 calc PR B -1
C13_1 C 0.53394(18) 0.2956(9) 0.1428(6) 0.062(4) Uani 1 1 d U . .
C14_1 C 0.5428(2) 0.3137(11) 0.2122(7) 0.087(6) Uani 1 1 d U B .
H84A_1 H 0.5577 0.3000 0.2218 0.131 Uiso 1 1 calc R . .
H84B_1 H 0.5353 0.2835 0.2399 0.131 Uiso 1 1 calc R . .
H84C_1 H 0.5412 0.3695 0.2201 0.131 Uiso 1 1 calc R . .
C15_1 C 0.54339(19) 0.3307(10) 0.0965(7) 0.068(4) Uani 1 1 d U B .
H85A_1 H 0.5541 0.3684 0.1090 0.082 Uiso 1 1 calc R . .
C16_1 C 0.5375(2) 0.3115(10) 0.0326(7) 0.067(4) Uani 1 1 d U . .
C17_1 C 0.5485(2) 0.3464(11) -0.0174(8) 0.091(6) Uani 1 1 d U B .
H87A_1 H 0.5382 0.3717 -0.0508 0.137 Uiso 1 1 calc R . .
H87B_1 H 0.5557 0.3051 -0.0367 0.137 Uiso 1 1 calc R . .
H87C_1 H 0.5588 0.3850 0.0028 0.137 Uiso 1 1 calc R . .
C18_1 C 0.5211(2) 0.2611(10) 0.0147(7) 0.071(4) Uani 1 1 d U B .
H88A_1 H 0.5167 0.2488 -0.0295 0.085 Uiso 1 1 calc R . .
C19_1 C 0.51055(18) 0.2265(9) 0.0604(6) 0.061(3) Uani 1 1 d U . .
C20_1 C 0.4931(2) 0.1699(10) 0.0362(7) 0.078(5) Uani 1 1 d U B .
H90A_1 H 0.4962 0.1417 -0.0009 0.116 Uiso 1 1 calc R . .
H90B_1 H 0.4799 0.1986 0.0236 0.116 Uiso 1 1 calc R . .
H90C_1 H 0.4917 0.1328 0.0703 0.116 Uiso 1 1 calc R . .
N2A_1 N 0.4984(3) 0.3902(11) 0.2888(11) 0.032(4) Uani 0.50 1 d PDU . -1
N5A_1 N 0.51556(19) 0.4100(9) 0.4182(6) 0.039(5) Uani 0.50 1 d PDU . -1
N6A_1 N 0.5377(5) 0.286(2) 0.3835(16) 0.031(7) Uani 0.50 1 d PDU . -1
C29A_1 C 0.4949(2) 0.4589(12) 0.3167(10) 0.033(5) Uiso 0.50 1 d PDU B -1
C40A_1 C 0.5011(3) 0.4711(14) 0.3877(9) 0.039(6) Uani 0.50 1 d PDU B -1
H41C_1 H 0.5080 0.5226 0.3959 0.047 Uiso 0.50 1 calc PR B -1
H41D_1 H 0.4884 0.4713 0.4071 0.047 Uiso 0.50 1 calc PR B -1
C41A_1 C 0.5154(3) 0.4010(13) 0.4870(7) 0.043(6) Uani 0.50 1 d PDU C -1
H42D_1 H 0.5009 0.3947 0.4932 0.065 Uiso 0.50 1 calc PR C -1
H42E_1 H 0.5215 0.4474 0.5101 0.065 Uiso 0.50 1 calc PR C -1
H42F_1 H 0.5236 0.3549 0.5035 0.065 Uiso 0.50 1 calc PR C -1
C42A_1 C 0.5370(2) 0.4207(11) 0.4056(9) 0.031(5) Uiso 0.50 1 d PDU D -1
H43C_1 H 0.5442 0.4612 0.4349 0.037 Uiso 0.50 1 calc PR D -1
H43D_1 H 0.5361 0.4393 0.3611 0.037 Uiso 0.50 1 calc PR D -1
C43A_1 C 0.5497(4) 0.3453(13) 0.4150(11) 0.027(5) Uani 0.50 1 d PDU D -1
C44A_1 C 0.5694(5) 0.3380(18) 0.4469(13) 0.029(7) Uani 0.50 1 d PDU D -1
H45B_1 H 0.5766 0.3822 0.4674 0.035 Uiso 0.50 1 calc PR D -1
C45A_1 C 0.5797(7) 0.266(2) 0.4504(19) 0.029(7) Uani 0.50 1 d PDU D -1
H46B_1 H 0.5936 0.2597 0.4738 0.035 Uiso 0.50 1 calc PR D -1
C46A_1 C 0.5694(6) 0.207(2) 0.4204(18) 0.030(7) Uani 0.50 1 d PDU D -1
H47C_1 H 0.5762 0.1582 0.4204 0.036 Uiso 0.50 1 calc PR D -1
C47A_1 C 0.5484(5) 0.214(2) 0.3879(18) 0.029(8) Uani 0.50 1 d PDU D -1
H48B_1 H 0.5414 0.1695 0.3684 0.035 Uiso 0.50 1 calc PR D -1
O1T O 0.2755(4) 0.9947(15) 0.2605(17) 0.144(8) Uani 0.451(15) 1 d PDU E 1
C2T C 0.2854(3) 0.9199(18) 0.259(2) 0.123(9) Uani 0.451(15) 1 d PDU E 1
H2TA H 0.2971 0.9135 0.2962 0.148 Uiso 0.451(15) 1 calc PR E 1
H2TB H 0.2908 0.9127 0.2189 0.148 Uiso 0.451(15) 1 calc PR E 1
C3T C 0.2675(5) 0.8630(16) 0.263(2) 0.105(9) Uani 0.451(15) 1 d PDU E 1
H3TA H 0.2698 0.8124 0.2429 0.126 Uiso 0.451(15) 1 calc PR E 1
H3TB H 0.2662 0.8538 0.3082 0.126 Uiso 0.451(15) 1 calc PR E 1
C4T C 0.2483(3) 0.9051(17) 0.2259(18) 0.096(9) Uani 0.451(15) 1 d PDU E 1
H4TA H 0.2370 0.9077 0.2513 0.115 Uiso 0.451(15) 1 calc PR E 1
H4TB H 0.2429 0.8782 0.1848 0.115 Uiso 0.451(15) 1 calc PR E 1
C5T C 0.2563(5) 0.9866(16) 0.214(2) 0.123(9) Uani 0.451(15) 1 d PDU E 1
H5TA H 0.2590 0.9912 0.1699 0.148 Uiso 0.451(15) 1 calc PR E 1
H5TB H 0.2460 1.0269 0.2207 0.148 Uiso 0.451(15) 1 calc PR E 1
O1S O 0.2657(4) 0.9132(13) 0.2460(14) 0.146(7) Uani 0.549(15) 1 d PDU E 2
C2S C 0.2766(5) 0.9434(14) 0.3056(13) 0.104(7) Uani 0.549(15) 1 d PDU E 2
H2SA H 0.2918 0.9334 0.3102 0.125 Uiso 0.549(15) 1 calc PR E 2
H2SB H 0.2716 0.9178 0.3417 0.125 Uiso 0.549(15) 1 calc PR E 2
C3S C 0.2725(5) 1.0305(14) 0.3065(12) 0.103(8) Uani 0.549(15) 1 d PDU E 2
H3SA H 0.2858 1.0601 0.3137 0.123 Uiso 0.549(15) 1 calc PR E 2
H3SB H 0.2646 1.0441 0.3405 0.123 Uiso 0.549(15) 1 calc PR E 2
C4S C 0.2596(6) 1.0477(15) 0.2400(15) 0.144(10) Uani 0.549(15) 1 d PDU E 2
H4SA H 0.2643 1.0963 0.2220 0.173 Uiso 0.549(15) 1 calc PR E 2
H4SB H 0.2445 1.0520 0.2414 0.173 Uiso 0.549(15) 1 calc PR E 2
C5S C 0.2640(7) 0.9764(19) 0.2011(10) 0.150(10) Uani 0.549(15) 1 d PDU E 2
H5SA H 0.2523 0.9673 0.1644 0.180 Uiso 0.549(15) 1 calc PR E 2
H5SB H 0.2771 0.9831 0.1847 0.180 Uiso 0.549(15) 1 calc PR E 2

loop_
_atom_site_aniso_label
_atom_site_aniso_U_11
_atom_site_aniso_U_22
_atom_site_aniso_U_33
_atom_site_aniso_U_23
_atom_site_aniso_U_13
_atom_site_aniso_U_12
Cu1 0.0311(9) 0.0373(10) 0.0399(11) -0.0028(7) 0.0075(7) 0.0010(7)
O1 0.031(4) 0.041(4) 0.042(5) -0.003(2) 0.007(3) 0.001(2)
N1 0.027(4) 0.041(4) 0.050(6) -0.004(4) 0.005(4) -0.007(3)
C1 0.036(4) 0.036(6) 0.044(5) -0.006(3) 0.002(4) 0.001(4)
Cu2 0.0287(9) 0.0444(10) 0.0327(10) -0.0040(7) 0.0040(7) -0.0001(7)
N2 0.034(4) 0.035(4) 0.039(6) -0.008(4) 0.010(4) 0.000(3)
C2 0.033(4) 0.057(7) 0.032(5) 0.001(4) 0.006(4) 0.000(4)
Cu3 0.0361(10) 0.0397(10) 0.0371(11) -0.0030(7) 0.0055(8) 0.0001(7)
N3 0.038(4) 0.044(5) 0.051(5) -0.004(4) 0.013(4) 0.003(4)
Cu4 0.0332(9) 0.0433(10) 0.0343(11) -0.0002(7) 0.0042(7) 0.0027(7)
N4 0.032(5) 0.048(5) 0.035(5) -0.003(3) 0.003(4) 0.002(4)
Cu5 0.0416(10) 0.0365(10) 0.0483(12) -0.0040(7) 0.0107(8) 0.0011(8)
N5 0.034(4) 0.052(5) 0.042(5) -0.011(4) 0.011(4) -0.014(4)
Cu6 0.0319(9) 0.0405(10) 0.0448(11) 0.0014(7) 0.0060(8) 0.0009(7)
N6 0.030(5) 0.049(5) 0.025(4) -0.006(3) -0.001(4) 0.003(4)
Cu7 0.0657(13) 0.0547(13) 0.0876(16) -0.0324(10) 0.0353(11) -0.0230(10)
Cu8 0.0572(12) 0.0460(12) 0.0868(15) 0.0254(10) 0.0331(11) 0.0139(9)
N11 0.121(10) 0.034(5) 0.135(6) -0.012(4) 0.041(7) -0.026(6)
C3 0.046(5) 0.052(7) 0.062(6) -0.015(4) 0.017(5) 0.000(4)
N12 0.087(7) 0.033(5) 0.131(6) 0.005(4) 0.057(6) -0.006(5)
C4 0.030(5) 0.038(6) 0.053(5) 0.010(4) 0.003(4) 0.003(4)
N13 0.079(7) 0.076(7) 0.150(7) -0.056(6) 0.054(6) -0.032(5)
C13 0.035(5) 0.040(7) 0.042(6) -0.009(4) 0.004(4) 0.001(5)
N14 0.053(5) 0.069(6) 0.079(7) -0.025(5) 0.020(5) -0.036(4)
C14 0.042(6) 0.052(8) 0.047(8) -0.010(6) 0.011(5) -0.001(6)
N15 0.078(7) 0.059(6) 0.150(7) 0.052(6) 0.063(6) 0.032(5)
C15 0.053(5) 0.065(8) 0.033(7) -0.012(5) 0.007(5) 0.016(6)
N16 0.051(5) 0.071(6) 0.084(8) 0.038(6) 0.034(5) 0.026(4)
C16 0.039(5) 0.078(9) 0.041(8) -0.018(5) -0.009(5) 0.023(6)
C17 0.060(8) 0.136(15) 0.054(10) -0.010(8) -0.014(7) 0.046(9)
C18 0.030(5) 0.079(9) 0.051(8) -0.023(5) 0.001(5) 0.004(6)
C19 0.038(5) 0.052(8) 0.059(8) -0.006(5) 0.008(5) -0.004(5)
C20 0.043(8) 0.095(12) 0.073(10) 0.003(7) 0.014(7) -0.023(7)
C21 0.039(5) 0.050(7) 0.031(6) 0.006(4) 0.003(4) 0.003(5)
C22 0.049(6) 0.072(9) 0.031(8) -0.007(6) 0.000(5) 0.019(6)
C23 0.046(5) 0.044(7) 0.035(7) 0.002(5) -0.001(5) 0.001(5)
C24 0.040(5) 0.043(7) 0.032(7) 0.010(4) -0.002(5) 0.001(5)
C25 0.047(6) 0.058(9) 0.049(8) 0.008(6) -0.011(6) -0.019(6)
C26 0.034(5) 0.064(8) 0.031(7) 0.003(5) 0.000(5) 0.002(5)
C27 0.031(5) 0.050(7) 0.035(7) 0.003(4) -0.002(4) 0.003(4)
C28 0.032(7) 0.073(9) 0.043(8) -0.009(5) -0.004(5) 0.009(6)
C113 0.033(6) 0.066(8) 0.058(6) -0.020(5) 0.011(5) -0.009(5)
C114 0.056(8) 0.072(9) 0.054(9) -0.010(6) 0.008(6) -0.003(6)
C115 0.040(7) 0.067(8) 0.059(7) -0.030(6) 0.011(6) -0.019(5)
C116 0.044(7) 0.060(8) 0.079(7) -0.036(6) 0.019(6) -0.019(5)
C117 0.053(9) 0.109(13) 0.106(11) -0.050(10) 0.039(8) -0.006(8)
C118 0.045(7) 0.044(8) 0.088(7) -0.016(6) 0.024(6) -0.005(5)
C119 0.056(6) 0.035(7) 0.077(7) -0.018(5) 0.018(6) -0.006(5)
C120 0.097(11) 0.054(9) 0.100(8) 0.010(7) 0.055(9) 0.016(8)
C121 0.037(5) 0.051(8) 0.058(6) 0.012(6) 0.001(5) -0.007(5)
C122 0.056(8) 0.084(11) 0.060(7) 0.003(7) -0.004(6) -0.026(8)
C123 0.026(6) 0.064(8) 0.066(6) 0.007(6) 0.005(5) -0.016(6)
C124 0.037(6) 0.046(7) 0.065(6) 0.012(6) 0.011(5) 0.001(5)
C125 0.055(8) 0.100(12) 0.069(9) 0.010(8) 0.023(7) -0.015(8)
C126 0.037(6) 0.066(9) 0.053(7) 0.013(6) 0.004(5) -0.003(5)
C127 0.037(6) 0.059(8) 0.052(6) 0.007(5) 0.005(4) -0.002(5)
C128 0.044(7) 0.078(10) 0.049(8) 0.002(7) 0.009(5) -0.015(6)
C129 0.041(5) 0.039(5) 0.068(8) -0.012(6) 0.014(6) -0.010(4)
C130 0.051(5) 0.030(5) 0.072(9) -0.002(6) 0.023(7) -0.005(4)
C131 0.041(5) 0.043(5) 0.064(8) 0.004(6) 0.017(6) 0.005(4)
C132 0.041(5) 0.047(6) 0.071(8) 0.006(6) 0.019(6) 0.006(5)
C133 0.040(5) 0.060(9) 0.058(8) 0.012(6) 0.016(5) 0.013(5)
C134 0.036(6) 0.047(6) 0.057(6) -0.006(5) 0.017(5) 0.009(6)
C135 0.029(6) 0.052(6) 0.046(6) -0.001(4) 0.008(5) 0.010(5)
C136 0.046(7) 0.065(7) 0.042(7) -0.013(5) 0.009(6) 0.005(6)
C137 0.052(7) 0.074(8) 0.033(7) -0.005(5) 0.006(6) 0.003(7)
C138 0.035(6) 0.067(7) 0.041(7) 0.003(5) 0.007(5) 0.007(6)
C139 0.031(6) 0.047(6) 0.048(6) -0.004(5) 0.009(5) -0.007(5)
C140 0.045(5) 0.051(6) 0.053(7) -0.020(6) 0.012(6) -0.020(5)
C141 0.032(5) 0.080(10) 0.049(8) -0.014(7) 0.009(5) -0.017(5)
C142 0.039(6) 0.050(6) 0.040(5) 0.002(4) 0.011(5) -0.002(6)
C143 0.035(6) 0.054(6) 0.037(6) -0.005(4) 0.007(5) 0.001(5)
C144 0.028(6) 0.059(6) 0.035(6) 0.003(5) 0.002(5) 0.001(6)
C145 0.042(7) 0.067(7) 0.032(7) -0.002(5) 0.001(5) 0.011(6)
C146 0.038(7) 0.060(7) 0.031(7) -0.011(5) 0.000(5) 0.001(6)
C147 0.039(6) 0.046(6) 0.033(6) -0.006(5) -0.004(5) 0.008(5)
C152 0.088(11) 0.092(12) 0.147(8) 0.085(8) 0.063(8) 0.053(9)
C153 0.080(7) 0.066(7) 0.135(12) 0.052(8) 0.053(8) 0.039(5)
C154 0.067(6) 0.080(7) 0.082(10) 0.034(7) 0.038(6) 0.034(5)
C155 0.075(7) 0.107(9) 0.049(9) 0.026(8) 0.029(6) 0.057(6)
C156 0.066(8) 0.126(11) 0.057(10) 0.010(9) 0.012(7) 0.042(6)
C157 0.052(6) 0.104(9) 0.050(9) 0.006(7) 0.012(6) 0.020(6)
C158 0.045(6) 0.074(8) 0.085(10) 0.024(7) 0.029(6) 0.022(5)
C151_A 0.087(11) 0.045(13) 0.181(11) 0.047(11) 0.076(16) 0.030(12)
C148_A 0.076(16) 0.038(11) 0.169(9) -0.028(8) 0.067(12) -0.010(11)
C149_A 0.092(19) 0.035(12) 0.202(13) -0.001(9) 0.078(15) -0.011(14)
C150_A 0.086(14) 0.044(9) 0.185(10) 0.025(8) 0.064(13) -0.007(13)
C159_A 0.082(16) 0.053(13) 0.169(11) -0.044(10) 0.055(10) -0.026(10)
C160_A 0.11(2) 0.06(2) 0.22(3) -0.070(17) 0.093(18) -0.036(13)
C161_A 0.060(14) 0.087(14) 0.132(12) -0.060(8) 0.045(9) -0.063(9)
C162_A 0.065(11) 0.074(12) 0.067(14) -0.027(11) 0.049(9) -0.054(8)
C164_A 0.072(13) 0.072(17) 0.047(16) 0.012(13) 0.002(13) -0.038(12)
C165_A 0.053(14) 0.076(17) 0.044(16) 0.009(13) 0.017(12) -0.041(11)
C151_B 0.093(12) 0.050(11) 0.193(10) 0.050(9) 0.063(17) 0.020(12)
C148_B 0.064(14) 0.044(7) 0.175(9) -0.028(6) 0.056(14) -0.007(13)
C149_B 0.076(15) 0.033(7) 0.211(11) -0.005(7) 0.066(16) 0.002(13)
C150_B 0.091(14) 0.039(9) 0.175(9) 0.019(7) 0.057(12) -0.001(12)
C159_B 0.065(12) 0.064(8) 0.182(10) -0.056(8) 0.044(14) -0.032(10)
C160_B 0.084(18) 0.077(18) 0.146(12) -0.086(10) 0.054(14) -0.032(15)
C161_B 0.072(8) 0.069(8) 0.120(16) -0.038(11) 0.037(9) -0.032(8)
C162_B 0.066(10) 0.069(9) 0.069(16) -0.018(11) 0.031(9) -0.036(7)
C163_B 0.073(12) 0.068(11) 0.066(15) -0.034(11) 0.015(9) -0.049(10)
C164_B 0.069(12) 0.073(14) 0.059(15) -0.007(12) 0.028(9) -0.038(11)
C165_B 0.081(15) 0.057(12) 0.045(14) -0.001(11) 0.026(10) -0.032(10)
C166_B 0.064(13) 0.074(9) 0.063(13) -0.019(10) 0.034(10) -0.017(9)
Cu5_1 0.0457(11) 0.0365(10) 0.0514(12) 0.0087(8) 0.0110(9) 0.0044(8)
O1_1 0.060(6) 0.022(5) 0.086(8) 0.000 0.029(6) 0.000
N11_1 0.037(4) 0.034(4) 0.046(6) -0.009(4) -0.007(4) -0.008(3)
C3_1 0.044(5) 0.046(6) 0.048(6) 0.013(4) 0.006(4) 0.002(4)
Cu7_1 0.0412(10) 0.0343(10) 0.0457(12) 0.0034(7) 0.0035(8) -0.0029(8)
N13_1 0.045(5) 0.043(5) 0.048(5) -0.005(4) -0.001(4) -0.017(4)
C1_1 0.028(5) 0.091(8) 0.041(5) -0.001(5) 0.007(5) -0.011(4)
N14_1 0.052(6) 0.028(4) 0.046(5) 0.003(3) 0.004(4) -0.001(4)
Cu3_1 0.0410(10) 0.0515(12) 0.0518(12) -0.0139(8) 0.0171(9) -0.0095(8)
Cu1_1 0.0371(10) 0.0586(12) 0.0356(11) 0.0055(8) 0.0021(8) -0.0139(8)
C113_1 0.049(5) 0.040(7) 0.053(7) 0.019(4) 0.007(5) 0.005(5)
C114_1 0.061(9) 0.062(9) 0.063(9) 0.005(6) 0.015(7) 0.013(7)
C115_1 0.048(6) 0.047(8) 0.056(8) 0.022(5) 0.003(5) 0.004(5)
C116_1 0.061(6) 0.055(8) 0.049(8) 0.019(5) -0.001(6) -0.003(6)
C117_1 0.067(8) 0.070(10) 0.065(9) 0.012(7) -0.002(7) -0.018(8)
C118_1 0.068(6) 0.061(8) 0.036(7) 0.012(5) 0.002(5) 0.003(6)
C119_1 0.057(6) 0.063(8) 0.038(6) 0.006(5) 0.007(5) 0.009(6)
C120_1 0.061(7) 0.105(12) 0.052(10) 0.005(8) 0.018(7) 0.008(8)
C130_1 0.048(5) 0.033(5) 0.046(7) -0.011(5) -0.002(6) -0.012(4)
C131_1 0.044(7) 0.037(8) 0.072(13) 0.000 -0.025(9) 0.000
C132_1 0.051(5) 0.036(6) 0.072(8) 0.004(5) 0.007(6) -0.005(5)
C133_1 0.047(5) 0.064(9) 0.055(8) 0.002(6) 0.007(5) -0.016(5)
C134_1 0.062(8) 0.037(6) 0.053(6) 0.005(4) -0.004(5) -0.015(6)
C135_1 0.031(6) 0.045(5) 0.031(5) 0.010(4) -0.018(4) -0.006(5)
C136_1 0.045(7) 0.050(6) 0.052(7) 0.007(5) 0.006(6) -0.001(6)
C137_1 0.046(7) 0.057(7) 0.047(7) 0.007(5) 0.011(6) 0.005(6)
C138_1 0.049(7) 0.039(6) 0.050(7) -0.008(5) 0.006(6) -0.001(6)
C139_1 0.047(7) 0.032(5) 0.038(6) 0.001(4) -0.004(5) -0.002(5)
N1A_1 0.028(12) 0.044(8) 0.046(8) -0.007(6) -0.010(9) -0.007(9)
N3A_1 0.069(13) 0.052(9) 0.039(8) -0.011(7) 0.017(8) -0.015(7)
N4A_1 0.034(7) 0.056(14) 0.037(16) -0.027(10) 0.006(9) -0.010(7)
C30A_1 0.054(13) 0.032(9) 0.045(9) 0.003(7) 0.003(10) 0.007(10)
C31A_1 0.045(12) 0.054(9) 0.037(8) 0.004(7) 0.010(9) 0.004(10)
C32A_1 0.039(12) 0.068(11) 0.047(9) -0.003(8) 0.007(8) 0.012(10)
C33A_1 0.039(13) 0.053(15) 0.10(3) 0.018(14) 0.023(12) 0.013(11)
C34A_1 0.045(11) 0.047(13) 0.059(12) -0.008(7) -0.006(10) 0.022(9)
C36A_1 0.057(12) 0.038(15) 0.05(2) -0.010(12) 0.013(13) 0.009(10)
C37A_1 0.037(15) 0.02(2) 0.072(19) -0.021(13) -0.003(12) 0.010(12)
C38A_1 0.031(14) 0.03(2) 0.07(2) -0.015(14) 0.006(14) -0.005(14)
C39A_1 0.041(13) 0.037(17) 0.017(14) -0.016(11) -0.004(12) -0.003(12)
C13_1 0.025(5) 0.110(10) 0.048(6) 0.013(6) 0.002(5) -0.022(6)
C14_1 0.061(9) 0.138(15) 0.051(7) 0.025(8) -0.019(7) -0.060(10)
C15_1 0.029(6) 0.111(11) 0.061(6) 0.038(7) 0.004(6) -0.008(6)
C16_1 0.036(7) 0.108(11) 0.063(7) 0.030(7) 0.020(6) 0.019(6)
C17_1 0.066(9) 0.133(15) 0.083(10) 0.058(10) 0.036(9) 0.025(9)
C18_1 0.035(7) 0.133(12) 0.047(7) 0.015(7) 0.015(6) 0.011(6)
C19_1 0.029(6) 0.115(11) 0.041(6) -0.010(6) 0.012(5) -0.006(6)
C20_1 0.053(9) 0.134(14) 0.046(9) -0.027(8) 0.009(7) -0.019(7)
N2A_1 0.018(12) 0.023(9) 0.050(8) -0.023(7) -0.008(9) 0.016(9)
N5A_1 0.036(10) 0.047(12) 0.025(8) -0.020(8) -0.011(9) 0.016(8)
N6A_1 0.036(12) 0.031(12) 0.023(16) -0.007(11) -0.003(10) 0.008(8)
C40A_1 0.045(14) 0.041(14) 0.031(9) -0.020(8) 0.008(10) 0.014(11)
C41A_1 0.035(13) 0.059(16) 0.029(9) -0.028(9) -0.007(10) 0.017(12)
C43A_1 0.034(9) 0.030(10) 0.017(14) -0.006(9) 0.002(10) 0.008(9)
C44A_1 0.033(10) 0.025(12) 0.028(17) -0.014(11) 0.003(11) 0.008(11)
C45A_1 0.029(13) 0.026(17) 0.030(16) 0.015(13) -0.002(10) 0.006(11)
C46A_1 0.028(13) 0.019(15) 0.046(16) 0.006(12) 0.015(11) 0.006(12)
C47A_1 0.022(12) 0.035(13) 0.038(16) -0.017(14) 0.021(10) 0.002(11)
O1T 0.103(13) 0.129(14) 0.176(18) -0.032(14) -0.030(13) -0.001(12)
C2T 0.085(13) 0.120(18) 0.14(2) -0.003(18) -0.044(17) -0.004(13)
C3T 0.082(15) 0.118(16) 0.10(2) 0.005(16) -0.010(15) 0.014(14)
C4T 0.063(13) 0.114(17) 0.10(2) -0.027(16) 0.000(15) 0.020(12)
C5T 0.108(16) 0.099(16) 0.142(19) -0.027(16) -0.029(14) 0.020(14)
O1S 0.129(14) 0.126(14) 0.165(16) -0.046(11) -0.014(13) 0.017(14)
C2S 0.049(13) 0.113(15) 0.142(17) -0.007(12) -0.005(13) 0.005(13)
C3S 0.076(16) 0.111(15) 0.114(17) -0.024(13) -0.004(14) -0.002(15)
C4S 0.140(19) 0.120(15) 0.142(19) -0.024(14) -0.048(16) 0.023(16)
C5S 0.15(2) 0.141(18) 0.134(16) -0.048(12) -0.041(18) 0.004(18)

loop_
_atom_type_symbol
_atom_type_description
_atom_type_scat_dispersion_real
_atom_type_scat_dispersion_imag
_atom_type_scat_source
C C 0.0181 0.0091 'International Tables Vol C Tables 4.2.6.8 and 6.1.1.4'
H H 0.0000 0.0000 'International Tables Vol C Tables 4.2.6.8 and 6.1.1.4'
N N 0.0311 0.0180 'International Tables Vol C Tables 4.2.6.8 and 6.1.1.4'
O O 0.0492 0.0322 'International Tables Vol C Tables 4.2.6.8 and 6.1.1.4'
Cu Cu -1.9646 0.5888 'International Tables Vol C Tables 4.2.6.8 and 6.1.1.4'

loop_
_geom_angle_atom_site_label_1
_geom_angle_atom_site_label_2
_geom_angle_atom_site_label_3
_geom_angle
_geom_angle_site_symmetry_1
_geom_angle_site_symmetry_3
N1 Cu1 N4 118.7(4) . .
N1 Cu1 C1 117.7(4) . .
N4 Cu1 C1 123.6(4) . .
N1 Cu1 N3 76.7(3) . .
N4 Cu1 N3 78.2(4) . .
C1 Cu1 N3 115.4(4) . .
N1 Cu1 Cu3 115.6(3) . .
N4 Cu1 Cu3 104.2(3) . .
C1 Cu1 Cu3 48.6(3) . .
N3 Cu1 Cu3 162.5(2) . .
Cu6 O1 Cu4 116.4(4) . .
Cu6 O1 Cu3 106.7(3) . .
Cu4 O1 Cu3 103.1(4) . .
Cu6 O1 Cu5 105.2(4) . .
Cu4 O1 Cu5 117.8(4) . .
Cu3 O1 Cu5 106.8(4) . .
N2 N1 C131 108.8(9) . .
N2 N1 Cu1 129.6(7) . .
C131 N1 Cu1 120.3(7) . .
C19 C1 C13 117.2(11) . .
C19 C1 Cu3 122.5(9) . .
C13 C1 Cu3 119.1(8) . .
C19 C1 Cu1 103.3(8) . .
C13 C1 Cu1 102.9(8) . .
Cu3 C1 Cu1 74.8(4) . .
N2 Cu2 N6 116.2(4) . .
N2 Cu2 C2 119.0(4) . .
N6 Cu2 C2 124.7(4) . .
N2 Cu2 N5 76.8(4) . .
N6 Cu2 N5 79.1(3) . .
C2 Cu2 N5 110.3(4) . .
N2 Cu2 Cu4 114.3(3) . .
N6 Cu2 Cu4 108.4(3) . .
C2 Cu2 Cu4 49.8(3) . .
N5 Cu2 Cu4 159.7(3) . .
C129 N2 N1 108.5(9) . .
C129 N2 Cu2 118.8(7) . .
N1 N2 Cu2 132.7(7) . .
C21 C2 C27 117.5(10) . .
C21 C2 Cu4 121.7(8) . .
C27 C2 Cu4 117.1(9) . .
C21 C2 Cu2 104.6(8) . .
C27 C2 Cu2 111.1(8) . .
Cu4 C2 Cu2 72.9(4) . .
O1 Cu3 C1 177.5(4) . .
O1 Cu3 Cu1 125.9(2) . .
C1 Cu3 Cu1 56.6(3) . .
O1 Cu3 Cu4 38.4(2) . .
C1 Cu3 Cu4 143.7(3) . .
Cu1 Cu3 Cu4 93.21(7) . .
O1 Cu3 Cu6 36.6(2) . .
C1 Cu3 Cu6 143.3(4) . .
Cu1 Cu3 Cu6 116.06(8) . .
Cu4 Cu3 Cu6 64.78(6) . .
O1 Cu3 Cu5 36.6(2) . .
C1 Cu3 Cu5 141.0(3) . .
Cu1 Cu3 Cu5 158.29(8) . .
Cu4 Cu3 Cu5 65.35(6) . .
Cu6 Cu3 Cu5 59.33(6) . .
C134 N3 C133 111.8(9) . .
C134 N3 C132 110.9(10) . .
C133 N3 C132 113.5(9) . .
C134 N3 Cu1 96.7(6) . .
C133 N3 Cu1 118.8(7) . .
C132 N3 Cu1 103.7(7) . .
O1 Cu4 C2 174.2(4) . .
O1 Cu4 Cu2 128.2(2) . .
C2 Cu4 Cu2 57.4(3) . .
O1 Cu4 Cu3 38.5(2) . .
C2 Cu4 Cu3 146.9(4) . .
Cu2 Cu4 Cu3 95.14(7) . .
C139 N4 C135 117.6(10) . .
C139 N4 Cu1 125.5(8) . .
C135 N4 Cu1 116.4(8) . .
O1 Cu5 C3 173.2(5) . .
O1 Cu5 Cu7 128.1(2) . .
C3 Cu5 Cu7 58.5(4) . .
O1 Cu5 Cu6 37.3(2) . .
C3 Cu5 Cu6 148.6(4) . .
Cu7 Cu5 Cu6 97.90(8) . .
O1 Cu5 Cu3 36.6(2) . .
C3 Cu5 Cu3 143.4(4) . .
Cu7 Cu5 Cu3 110.06(8) . .
Cu6 Cu5 Cu3 60.21(5) . .
C140 N5 C142 115.6(10) . .
C140 N5 C141 113.0(9) . .
C142 N5 C141 109.5(9) . .
C140 N5 Cu2 103.7(7) . .
C142 N5 Cu2 99.4(6) . .
C141 N5 Cu2 114.9(8) . .
O1 Cu6 C4 177.8(4) . .
O1 Cu6 Cu8 124.1(2) . .
C4 Cu6 Cu8 58.1(3) . .
O1 Cu6 Cu5 37.5(2) . .
C4 Cu6 Cu5 144.7(4) . .
Cu8 Cu6 Cu5 90.77(7) . .
O1 Cu6 Cu3 36.7(2) . .
C4 Cu6 Cu3 141.9(3) . .
Cu8 Cu6 Cu3 148.34(9) . .
Cu5 Cu6 Cu3 60.45(6) . .
C147 N6 C143 118.2(10) . .
C147 N6 Cu2 127.8(8) . .
C143 N6 Cu2 113.9(7) . .
N11 Cu7 N14 116.5(5) . .
N11 Cu7 C3 121.2(6) . .
N14 Cu7 C3 122.3(5) . .
N11 Cu7 N13 80.5(6) . .
N14 Cu7 N13 77.3(5) . .
C3 Cu7 N13 109.1(4) . .
N11 Cu7 Cu5 112.2(4) . .
N14 Cu7 Cu5 109.8(3) . .
C3 Cu7 Cu5 49.4(3) . .
N13 Cu7 Cu5 158.2(3) . .
N12 Cu8 N16 120.3(5) . .
N12 Cu8 C4 118.7(5) . .
N16 Cu8 C4 121.0(5) . .
N12 Cu8 N15 78.7(6) . .
N16 Cu8 N15 77.6(5) . .
C4 Cu8 N15 115.1(4) . .
N12 Cu8 Cu6 115.0(4) . .
N16 Cu8 Cu6 102.6(3) . .
C4 Cu8 Cu6 49.4(3) . .
N15 Cu8 Cu6 162.4(4) . .
N12 N11 C148_B 113(2) . .
N12 N11 C148_A 105(2) . .
C148_B N11 C148_A 35.6(10) . .
N12 N11 Cu7 134.0(10) . .
C148_B N11 Cu7 110.0(19) . .
C148_A N11 Cu7 120(2) . .
C119 C3 C113 118.0(11) . .
C119 C3 Cu5 120.5(10) . .
C113 C3 Cu5 118.5(9) . .
C119 C3 Cu7 105.1(9) . .
C113 C3 Cu7 109.1(8) . .
Cu5 C3 Cu7 72.2(4) . .
C150_B N12 N11 107(3) . .
C150_B N12 C150_A 3(5) . .
N11 N12 C150_A 110(3) . .
C150_B N12 Cu8 120(3) . .
N11 N12 Cu8 132.0(9) . .
C150_A N12 Cu8 118(3) . .
C127 C4 C121 115.3(11) . .
C127 C4 Cu6 122.8(8) . .
C121 C4 Cu6 120.5(9) . .
C127 C4 Cu8 103.9(8) . .
C121 C4 Cu8 105.8(8) . .
Cu6 C4 Cu8 72.6(4) . .
C161_B N13 C159_B 116.2(8) . .
C161_B N13 C160_A 140(2) . .
C159_B N13 C160_A 58.7(13) . .
C161_B N13 C160_B 114.8(8) . .
C159_B N13 C160_B 114.6(8) . .
C160_A N13 C160_B 55.9(12) . .
C161_B N13 C161_A 54.3(12) . .
C159_B N13 C161_A 154.1(19) . .
C160_A N13 C161_A 110.7(11) . .
C160_B N13 C161_A 61.9(12) . .
C161_B N13 C159_A 57.4(12) . .
C159_B N13 C159_A 59.8(11) . .
C160_A N13 C159_A 110.0(10) . .
C160_B N13 C159_A 151(2) . .
C161_A N13 C159_A 109.8(10) . .
C161_B N13 Cu7 97.9(12) . .
C159_B N13 Cu7 99.1(14) . .
C160_A N13 Cu7 122.3(17) . .
C160_B N13 Cu7 111.5(12) . .
C161_A N13 Cu7 105.9(14) . .
C159_A N13 Cu7 97.1(15) . .
C15 C13 C1 120.8(11) . .
C15 C13 C14 117.8(11) . .
C1 C13 C14 121.4(10) . .
C166_B N14 C162_B 125(3) . .
C166_B N14 C166_A 14(3) . .
C162_B N14 C166_A 113(3) . .
C166_B N14 C162_A 119(3) . .
C162_B N14 C162_A 26.5(11) . .
C166_A N14 C162_A 111(3) . .
C166_B N14 Cu7 119(2) . .
C162_B N14 Cu7 115.2(17) . .
C166_A N14 Cu7 130(3) . .
C162_A N14 Cu7 117.7(18) . .
C13 C14 H14A 109.5 . .
C13 C14 H14B 109.5 . .
H14A C14 H14B 109.5 . .
C13 C14 H14C 109.5 . .
H14A C14 H14C 109.5 . .
H14B C14 H14C 109.5 . .
C151_A N15 C153 119(3) . .
C151_A N15 C152 105(3) . .
C153 N15 C152 112.0(14) . .
C151_A N15 C151_B 14(5) . .
C153 N15 C151_B 106(3) . .
C152 N15 C151_B 117(2) . .
C151_A N15 Cu8 105(3) . .
C153 N15 Cu8 97.4(8) . .
C152 N15 Cu8 119.4(10) . .
C151_B N15 Cu8 103(2) . .
C16 C15 C13 121.5(13) . .
C16 C15 H15A 119.3 . .
C13 C15 H15A 119.3 . .
C154 N16 C158 120.9(13) . .
C154 N16 Cu8 114.0(10) . .
C158 N16 Cu8 124.6(9) . .
C18 C16 C15 118.8(12) . .
C18 C16 C17 120.0(13) . .
C15 C16 C17 121.2(14) . .
C16 C17 H17A 109.5 . .
C16 C17 H17B 109.5 . .
H17A C17 H17B 109.5 . .
C16 C17 H17C 109.5 . .
H17A C17 H17C 109.5 . .
H17B C17 H17C 109.5 . .
C16 C18 C19 122.2(12) . .
C16 C18 H18A 118.9 . .
C19 C18 H18A 118.9 . .
C1 C19 C18 119.4(12) . .
C1 C19 C20 121.7(11) . .
C18 C19 C20 118.8(11) . .
C19 C20 H20A 109.5 . .
C19 C20 H20B 109.5 . .
H20A C20 H20B 109.5 . .
C19 C20 H20C 109.5 . .
H20A C20 H20C 109.5 . .
H20B C20 H20C 109.5 . .
C23 C21 C2 120.2(11) . .
C23 C21 C22 117.8(11) . .
C2 C21 C22 121.7(10) . .
C21 C22 H22A 109.5 . .
C21 C22 H22B 109.5 . .
H22A C22 H22B 109.5 . .
C21 C22 H22C 109.5 . .
H22A C22 H22C 109.5 . .
H22B C22 H22C 109.5 . .
C24 C23 C21 121.6(11) . .
C24 C23 H23A 119.2 . .
C21 C23 H23A 119.2 . .
C23 C24 C26 118.8(11) . .
C23 C24 C25 120.6(11) . .
C26 C24 C25 120.6(11) . .
C24 C25 H25A 109.5 . .
C24 C25 H25B 109.5 . .
H25A C25 H25B 109.5 . .
C24 C25 H25C 109.5 . .
H25A C25 H25C 109.5 . .
H25B C25 H25C 109.5 . .
C24 C26 C27 122.2(11) . .
C24 C26 H26A 118.9 . .
C27 C26 H26A 118.9 . .
C26 C27 C2 119.5(11) . .
C26 C27 C28 119.0(10) . .
C2 C27 C28 121.5(10) . .
C27 C28 H28A 109.5 . .
C27 C28 H28B 109.5 . .
H28A C28 H28B 109.5 . .
C27 C28 H28C 109.5 . .
H28A C28 H28C 109.5 . .
H28B C28 H28C 109.5 . .
C115 C113 C3 120.3(13) . .
C115 C113 C114 118.8(13) . .
C3 C113 C114 120.8(11) . .
C113 C114 H11A 109.5 . .
C113 C114 H11B 109.5 . .
H11A C114 H11B 109.5 . .
C113 C114 H11C 109.5 . .
H11A C114 H11C 109.5 . .
H11B C114 H11C 109.5 . .
C116 C115 C113 121.8(14) . .
C116 C115 H11D 119.1 . .
C113 C115 H11D 119.1 . .
C115 C116 C118 119.7(12) . .
C115 C116 C117 120.1(15) . .
C118 C116 C117 120.2(14) . .
C116 C117 H11E 109.5 . .
C116 C117 H11F 109.5 . .
H11E C117 H11F 109.5 . .
C116 C117 H11G 109.5 . .
H11E C117 H11G 109.5 . .
H11F C117 H11G 109.5 . .
C116 C118 C119 120.3(13) . .
C116 C118 H11H 119.9 . .
C119 C118 H11H 119.9 . .
C3 C119 C118 119.8(13) . .
C3 C119 C120 123.2(12) . .
C118 C119 C120 116.8(12) . .
C119 C120 H12A 109.5 . .
C119 C120 H12B 109.5 . .
H12A C120 H12B 109.5 . .
C119 C120 H12C 109.5 . .
H12A C120 H12C 109.5 . .
H12B C120 H12C 109.5 . .
C123 C121 C4 122.2(12) . .
C123 C121 C122 118.3(11) . .
C4 C121 C122 119.5(11) . .
C121 C122 H12D 109.5 . .
C121 C122 H12E 109.5 . .
H12D C122 H12E 109.5 . .
C121 C122 H12F 109.5 . .
H12D C122 H12F 109.5 . .
H12E C122 H12F 109.5 . .
C121 C123 C124 121.4(11) . .
C121 C123 H12G 119.3 . .
C124 C123 H12G 119.3 . .
C126 C124 C123 116.8(11) . .
C126 C124 C125 121.4(12) . .
C123 C124 C125 121.6(11) . .
C124 C125 H12H 109.5 . .
C124 C125 H12I 109.5 . .
H12H C125 H12I 109.5 . .
C124 C125 H12J 109.5 . .
H12H C125 H12J 109.5 . .
H12I C125 H12J 109.5 . .
C127 C126 C124 122.3(12) . .
C127 C126 H12K 118.8 . .
C124 C126 H12K 118.8 . .
C126 C127 C4 121.7(11) . .
C126 C127 C128 117.2(11) . .
C4 C127 C128 121.1(11) . .
C127 C128 H12L 109.5 . .
C127 C128 H12M 109.5 . .
H12L C128 H12M 109.5 . .
C127 C128 H12N 109.5 . .
H12L C128 H12N 109.5 . .
H12M C128 H12N 109.5 . .
N2 C129 C130 110.1(10) . .
N2 C129 C140 117.7(11) . .
C130 C129 C140 132.2(11) . .
C129 C130 C131 105.1(10) . .
C129 C130 H13A 127.5 . .
C131 C130 H13A 127.5 . .
N1 C131 C130 107.5(10) . .
N1 C131 C132 118.4(11) . .
C130 C131 C132 134.1(12) . .
C131 C132 N3 110.5(10) . .
C131 C132 H13B 109.5 . .
N3 C132 H13B 109.5 . .
C131 C132 H13C 109.5 . .
N3 C132 H13C 109.5 . .
H13B C132 H13C 108.1 . .
N3 C133 H13D 109.5 . .
N3 C133 H13E 109.5 . .
H13D C133 H13E 109.5 . .
N3 C133 H13F 109.5 . .
H13D C133 H13F 109.5 . .
H13E C133 H13F 109.5 . .
N3 C134 C135 112.1(10) . .
N3 C134 H13G 109.2 . .
C135 C134 H13G 109.2 . .
N3 C134 H13H 109.2 . .
C135 C134 H13H 109.2 . .
H13G C134 H13H 107.9 . .
N4 C135 C136 122.4(11) . .
N4 C135 C134 115.8(10) . .
C136 C135 C134 121.7(11) . .
C137 C136 C135 118.9(12) . .
C137 C136 H13I 120.5 . .
C135 C136 H13I 120.5 . .
C136 C137 C138 119.7(12) . .
C136 C137 H13J 120.1 . .
C138 C137 H13J 120.1 . .
C139 C138 C137 116.4(12) . .
C139 C138 H13K 121.8 . .
C137 C138 H13K 121.8 . .
N4 C139 C138 124.9(12) . .
N4 C139 H13L 117.5 . .
C138 C139 H13L 117.5 . .
N5 C140 C129 109.3(9) . .
N5 C140 H14D 109.8 . .
C129 C140 H14D 109.8 . .
N5 C140 H14E 109.8 . .
C129 C140 H14E 109.8 . .
H14D C140 H14E 108.3 . .
N5 C141 H14F 109.5 . .
N5 C141 H14G 109.5 . .
H14F C141 H14G 109.5 . .
N5 C141 H14H 109.5 . .
H14F C141 H14H 109.5 . .
H14G C141 H14H 109.5 . .
C143 C142 N5 113.0(10) . .
C143 C142 H14I 109.0 . .
N5 C142 H14I 109.0 . .
C143 C142 H14J 109.0 . .
N5 C142 H14J 109.0 . .
H14I C142 H14J 107.8 . .
N6 C143 C144 120.3(11) . .
N6 C143 C142 117.4(10) . .
C144 C143 C142 122.2(11) . .
C145 C144 C143 120.7(12) . .
C145 C144 H14K 119.6 . .
C143 C144 H14K 119.6 . .
C144 C145 C146 119.0(11) . .
C144 C145 H14L 120.5 . .
C146 C145 H14L 120.5 . .
C147 C146 C145 116.6(11) . .
C147 C146 H14M 121.7 . .
C145 C146 H14M 121.7 . .
N6 C147 C146 125.2(12) . .
N6 C147 H14N 117.4 . .
C146 C147 H14N 117.4 . .
N15 C152 H15B 109.5 . .
N15 C152 H15C 109.5 . .
H15B C152 H15C 109.5 . .
N15 C152 H15D 109.5 . .
H15B C152 H15D 109.5 . .
H15C C152 H15D 109.5 . .
N15 C153 C154 109.9(14) . .
N15 C153 H15E 109.7 . .
C154 C153 H15E 109.7 . .
N15 C153 H15F 109.7 . .
C154 C153 H15F 109.7 . .
H15E C153 H15F 108.2 . .
N16 C154 C155 119.4(15) . .
N16 C154 C153 116.4(14) . .
C155 C154 C153 124.2(14) . .
C156 C155 C154 118.8(14) . .
C156 C155 H15G 120.6 . .
C154 C155 H15G 120.6 . .
C155 C156 C157 120.0(15) . .
C155 C156 H15H 120.0 . .
C157 C156 H15H 120.0 . .
C158 C157 C156 118.8(16) . .
C158 C157 H15I 120.6 . .
C156 C157 H15I 120.6 . .
N16 C158 C157 121.7(14) . .
N16 C158 H15J 119.1 . .
C157 C158 H15J 119.1 . .
N15 C151_A C150_A 113(5) . .
N15 C151_A H15K 109.0 . .
C150_A C151_A H15K 109.0 . .
N15 C151_A H15L 109.0 . .
C150_A C151_A H15L 109.0 . .
H15K C151_A H15L 107.8 . .
N11 C148_A C149_A 106(4) . .
N11 C148_A C159_A 108(3) . .
C149_A C148_A C159_A 146(4) . .
C150_A C149_A C148_A 114(4) . .
C150_A C149_A H14O 123.2 . .
C148_A C149_A H14O 123.2 . .
C149_A C150_A N12 102(5) . .
C149_A C150_A C151_A 145(5) . .
N12 C150_A C151_A 109(5) . .
N13 C159_A C148_A 119(2) . .
N13 C159_A H15M 107.7 . .
C148_A C159_A H15M 107.7 . .
N13 C159_A H15S 107.7 . .
C148_A C159_A H15S 107.7 . .
H15M C159_A H15S 107.1 . .
N13 C160_A H16A 109.5 . .
N13 C160_A H16B 109.5 . .
N13 C160_A H16C 109.5 . .
N13 C161_A C162_A 120(2) . .
N13 C161_A H16D 107.2 . .
C162_A C161_A H16D 107.2 . .
N13 C161_A H16L 107.2 . .
C162_A C161_A H16L 107.2 . .
H16D C161_A H16L 106.9 . .
C163_A C162_A C161_A 137(3) . .
C163_A C162_A N14 112(3) . .
C161_A C162_A N14 110(3) . .
C164_A C163_A C162_A 122(6) . .
C164_A C163_A H16E 118.9 . .
C162_A C163_A H16E 118.9 . .
C163_A C164_A C165_A 127(7) . .
C163_A C164_A H164 116.4 . .
C165_A C164_A H164 116.4 . .
C166_A C165_A C164_A 122(6) . .
C166_A C165_A H165 119.2 . .
C164_A C165_A H165 119.2 . .
C165_A C166_A N14 121(6) . .
C165_A C166_A H16H 119.4 . .
N14 C166_A H16H 119.4 . .
N15 C151_B C150_B 109(4) . .
N15 C151_B H15N 109.9 . .
C150_B C151_B H15N 109.9 . .
N15 C151_B H15P 109.9 . .
C150_B C151_B H15P 109.9 . .
H15N C151_B H15P 108.3 . .
N11 C148_B C149_B 103(3) . .
N11 C148_B C159_B 123(3) . .
C149_B C148_B C159_B 134(3) . .
C150_B C149_B C148_B 104(3) . .
C150_B C149_B H14S 128.1 . .
C148_B C149_B H14S 128.1 . .
N12 C150_B C149_B 111(4) . .
N12 C150_B C151_B 124(5) . .
C149_B C150_B C151_B 122(4) . .
N13 C159_B C148_B 115(2) . .
N13 C159_B H15Q 108.5 . .
C148_B C159_B H15Q 108.5 . .
N13 C159_B H15R 108.5 . .
C148_B C159_B H15R 108.5 . .
H15Q C159_B H15R 107.5 . .
N13 C160_B H16I 109.5 . .
N13 C160_B H16J 109.5 . .
H16I C160_B H16J 109.5 . .
N13 C160_B H16K 109.5 . .
H16I C160_B H16K 109.5 . .
H16J C160_B H16K 109.5 . .
N13 C161_B C162_B 114.7(17) . .
N13 C161_B H16R 108.6 . .
C162_B C161_B H16R 108.6 . .
N13 C161_B H16S 108.6 . .
C162_B C161_B H16S 108.6 . .
H16R C161_B H16S 107.6 . .
N14 C162_B C163_B 122(3) . .
N14 C162_B C161_B 117(3) . .
C163_B C162_B C161_B 121(3) . .
C162_B C163_B C164_B 121(3) . .
C162_B C163_B H16M 119.3 . .
C164_B C163_B H16M 119.3 . .
C165_B C164_B C163_B 110(4) . .
C165_B C164_B H16F 125.0 . .
C163_B C164_B H16F 125.0 . .
C164_B C165_B C166_B 118(4) . .
C164_B C165_B H16G 121.0 . .
C166_B C165_B H16G 121.0 . .
N14 C166_B C165_B 121(4) . .
N14 C166_B H16Q 119.7 . .
C165_B C166_B H16Q 119.7 . .
O1_1 Cu5_1 C3_1 176.3(4) . .
O1_1 Cu5_1 Cu7_1 124.7(2) . .
C3_1 Cu5_1 Cu7_1 59.0(3) . .
O1_1 Cu5_1 Cu5_1 37.0(3) . 2_655
C3_1 Cu5_1 Cu5_1 146.0(4) . 2_655
Cu7_1 Cu5_1 Cu5_1 93.51(7) . 2_655
O1_1 Cu5_1 Cu3_1 34.48(15) . .
C3_1 Cu5_1 Cu3_1 142.1(4) . .
Cu7_1 Cu5_1 Cu3_1 155.12(9) . .
Cu5_1 Cu5_1 Cu3_1 61.74(5) 2_655 .
Cu3_1 O1_1 Cu3_1 103.6(5) 2_655 .
Cu3_1 O1_1 Cu5_1 113.07(8) 2_655 .
Cu3_1 O1_1 Cu5_1 110.61(8) . .
Cu3_1 O1_1 Cu5_1 110.61(8) 2_655 2_655
Cu3_1 O1_1 Cu5_1 113.07(8) . 2_655
Cu5_1 O1_1 Cu5_1 106.1(5) . 2_655
C130_1 N11_1 N11_1 107.8(6) . 2_655
C130_1 N11_1 Cu7_1 119.3(8) . .
N11_1 N11_1 Cu7_1 132.3(3) 2_655 .
C119_1 C3_1 C113_1 117.9(12) . .
C119_1 C3_1 Cu5_1 120.1(9) . .
C113_1 C3_1 Cu5_1 120.0(10) . .
C119_1 C3_1 Cu7_1 103.2(8) . .
C113_1 C3_1 Cu7_1 108.5(8) . .
Cu5_1 C3_1 Cu7_1 71.7(4) . .
N11_1 Cu7_1 N14_1 119.3(4) . .
N11_1 Cu7_1 C3_1 115.8(4) . .
N14_1 Cu7_1 C3_1 124.9(4) . .
N11_1 Cu7_1 N13_1 77.7(4) . .
N14_1 Cu7_1 N13_1 79.2(4) . .
C3_1 Cu7_1 N13_1 112.3(4) . .
N11_1 Cu7_1 Cu5_1 112.6(3) . .
N14_1 Cu7_1 Cu5_1 107.0(3) . .
C3_1 Cu7_1 Cu5_1 49.3(3) . .
N13_1 Cu7_1 Cu5_1 161.1(3) . .
C132_1 N13_1 C133_1 114.5(10) . .
C132_1 N13_1 C134_1 112.5(10) . .
C133_1 N13_1 C134_1 111.0(10) . .
C132_1 N13_1 Cu7_1 103.7(7) . .
C133_1 N13_1 Cu7_1 116.7(8) . .
C134_1 N13_1 Cu7_1 97.1(6) . .
C13_1 C1_1 C19_1 115.5(11) . .
C13_1 C1_1 Cu3_1 121.4(9) . .
C19_1 C1_1 Cu3_1 120.5(10) . .
C13_1 C1_1 Cu1_1 104.4(10) . .
C19_1 C1_1 Cu1_1 107.5(8) . .
Cu3_1 C1_1 Cu1_1 74.7(4) . .
C139_1 N14_1 C135_1 115.8(11) . .
C139_1 N14_1 Cu7_1 128.7(8) . .
C135_1 N14_1 Cu7_1 115.2(8) . .
O1_1 Cu3_1 C1_1 175.7(5) . .
O1_1 Cu3_1 Cu1_1 127.5(2) . .
C1_1 Cu3_1 Cu1_1 56.9(4) . .
O1_1 Cu3_1 Cu3_1 38.2(3) . 2_655
C1_1 Cu3_1 Cu3_1 145.4(4) . 2_655
Cu1_1 Cu3_1 Cu3_1 94.77(6) . 2_655
O1_1 Cu3_1 Cu5_1 34.91(14) . .
C1_1 Cu3_1 Cu5_1 144.9(4) . .
Cu1_1 Cu3_1 Cu5_1 117.33(8) . .
Cu3_1 Cu3_1 Cu5_1 62.62(5) 2_655 .
N2A_1 Cu1_1 N6A_1 127.5(14) 2_655 2_655
N2A_1 Cu1_1 N1A_1 22.6(6) 2_655 .
N6A_1 Cu1_1 N1A_1 107.0(14) 2_655 .
N2A_1 Cu1_1 C1_1 110.4(7) 2_655 .
N6A_1 Cu1_1 C1_1 121.8(13) 2_655 .
N1A_1 Cu1_1 C1_1 131.0(7) . .
N2A_1 Cu1_1 N4A_1 126.6(14) 2_655 .
N6A_1 Cu1_1 N4A_1 7(2) 2_655 .
N1A_1 Cu1_1 N4A_1 107.5(13) . .
C1_1 Cu1_1 N4A_1 121.5(12) . .
N2A_1 Cu1_1 N5A_1 82.1(7) 2_655 2_655
N6A_1 Cu1_1 N5A_1 80.1(11) 2_655 2_655
N1A_1 Cu1_1 N5A_1 86.1(7) . 2_655
C1_1 Cu1_1 N5A_1 105.3(5) . 2_655
N4A_1 Cu1_1 N5A_1 73.6(16) . 2_655
N2A_1 Cu1_1 Cu3_1 111.9(6) 2_655 .
N6A_1 Cu1_1 Cu3_1 106.2(11) 2_655 .
N1A_1 Cu1_1 Cu3_1 116.0(7) . .
C1_1 Cu1_1 Cu3_1 48.5(4) . .
N4A_1 Cu1_1 Cu3_1 111.2(15) . .
N5A_1 Cu1_1 Cu3_1 152.7(4) 2_655 .
N2A_1 Cu1_1 N3A_1 70.2(7) 2_655 .
N6A_1 Cu1_1 N3A_1 81.1(12) 2_655 .
N1A_1 Cu1_1 N3A_1 71.3(7) . .
C1_1 Cu1_1 N3A_1 118.0(5) . .
N4A_1 Cu1_1 N3A_1 75.3(16) . .
N5A_1 Cu1_1 N3A_1 15.4(4) 2_655 .
Cu3_1 Cu1_1 N3A_1 166.4(4) . .
C115_1 C113_1 C3_1 120.0(12) . .
C115_1 C113_1 C114_1 118.4(12) . .
C3_1 C113_1 C114_1 121.6(12) . .
C113_1 C114_1 H14P_1 109.5 . .
C113_1 C114_1 H14Q_1 109.5 . .
H14P_1 C114_1 H14Q_1 109.5 . .
C113_1 C114_1 H14R_1 109.5 . .
H14P_1 C114_1 H14R_1 109.5 . .
H14Q_1 C114_1 H14R_1 109.5 . .
C116_1 C115_1 C113_1 122.1(12) . .
C116_1 C115_1 H15O_1 118.9 . .
C113_1 C115_1 H15O_1 118.9 . .
C118_1 C116_1 C115_1 117.0(13) . .
C118_1 C116_1 C117_1 122.5(14) . .
C115_1 C116_1 C117_1 120.4(13) . .
C116_1 C117_1 H17D_1 109.5 . .
C116_1 C117_1 H17E_1 109.5 . .
H17D_1 C117_1 H17E_1 109.5 . .
C116_1 C117_1 H17F_1 109.5 . .
H17D_1 C117_1 H17F_1 109.5 . .
H17E_1 C117_1 H17F_1 109.5 . .
C116_1 C118_1 C119_1 122.8(13) . .
C116_1 C118_1 H18B_1 118.6 . .
C119_1 C118_1 H18B_1 118.6 . .
C3_1 C119_1 C118_1 119.8(12) . .
C3_1 C119_1 C120_1 123.0(12) . .
C118_1 C119_1 C120_1 117.1(12) . .
C119_1 C120_1 H20D_1 109.5 . .
C119_1 C120_1 H20E_1 109.5 . .
H20D_1 C120_1 H20E_1 109.5 . .
C119_1 C120_1 H20F_1 109.5 . .
H20D_1 C120_1 H20F_1 109.5 . .
H20E_1 C120_1 H20F_1 109.5 . .
N11_1 C130_1 C131_1 111.5(11) . .
N11_1 C130_1 C132_1 117.4(10) . .
C131_1 C130_1 C132_1 131.0(11) . .
C130_1 C131_1 C130_1 101.4(15) 2_655 .
C130_1 C131_1 H30A_1 129.3 2_655 .
C130_1 C131_1 H30A_1 129.3 . .
N13_1 C132_1 C130_1 110.3(10) . .
N13_1 C132_1 H31A_1 109.6 . .
C130_1 C132_1 H31A_1 109.6 . .
N13_1 C132_1 H31B_1 109.6 . .
C130_1 C132_1 H31B_1 109.6 . .
H31A_1 C132_1 H31B_1 108.1 . .
N13_1 C133_1 H32A_1 109.5 . .
N13_1 C133_1 H32B_1 109.5 . .
H32A_1 C133_1 H32B_1 109.5 . .
N13_1 C133_1 H32C_1 109.5 . .
H32A_1 C133_1 H32C_1 109.5 . .
H32B_1 C133_1 H32C_1 109.5 . .
N13_1 C134_1 C135_1 111.8(10) . .
N13_1 C134_1 H33A_1 109.2 . .
C135_1 C134_1 H33A_1 109.2 . .
N13_1 C134_1 H33B_1 109.2 . .
C135_1 C134_1 H33B_1 109.2 . .
H33A_1 C134_1 H33B_1 107.9 . .
N14_1 C135_1 C136_1 122.2(11) . .
N14_1 C135_1 C134_1 115.2(11) . .
C136_1 C135_1 C134_1 122.5(11) . .
C135_1 C136_1 C137_1 121.4(12) . .
C135_1 C136_1 H35A_1 119.3 . .
C137_1 C136_1 H35A_1 119.3 . .
C136_1 C137_1 C138_1 116.4(12) . .
C136_1 C137_1 H36A_1 121.8 . .
C138_1 C137_1 H36A_1 121.8 . .
C139_1 C138_1 C137_1 118.1(11) . .
C139_1 C138_1 H37A_1 120.9 . .
C137_1 C138_1 H37A_1 120.9 . .
N14_1 C139_1 C138_1 126.0(11) . .
N14_1 C139_1 H38A_1 117.0 . .
C138_1 C139_1 H38A_1 117.0 . .
N2A_1 N1A_1 C31A_1 104(2) . .
N2A_1 N1A_1 Cu1_1 131.5(19) . .
C31A_1 N1A_1 Cu1_1 124.7(18) . .
C33A_1 N3A_1 C34A_1 112.4(9) . .
C33A_1 N3A_1 C32A_1 112.2(8) . .
C34A_1 N3A_1 C32A_1 111.9(8) . .
C33A_1 N3A_1 Cu1_1 112.8(15) . .
C34A_1 N3A_1 Cu1_1 101.9(12) . .
C32A_1 N3A_1 Cu1_1 105.0(13) . .
C39A_1 N4A_1 C35A_1 122(3) . .
C39A_1 N4A_1 Cu1_1 122(3) . .
C35A_1 N4A_1 Cu1_1 115(3) . .
C29A_1 C30A_1 C31A_1 104(2) . .
C29A_1 C30A_1 H39A_1 128.1 . .
C31A_1 C30A_1 H39A_1 128.1 . .
N1A_1 C31A_1 C30A_1 112(2) . .
N1A_1 C31A_1 C32A_1 115(2) . .
C30A_1 C31A_1 C32A_1 132(2) . .
N3A_1 C32A_1 C31A_1 109.0(17) . .
N3A_1 C32A_1 H41A_1 109.9 . .
C31A_1 C32A_1 H41A_1 109.9 . .
N3A_1 C32A_1 H41B_1 109.9 . .
C31A_1 C32A_1 H41B_1 109.9 . .
H41A_1 C32A_1 H41B_1 108.3 . .
N3A_1 C34A_1 C35A_1 110.1(17) . .
N3A_1 C34A_1 H43A_1 109.6 . .
C35A_1 C34A_1 H43A_1 109.6 . .
N3A_1 C34A_1 H43B_1 109.6 . .
C35A_1 C34A_1 H43B_1 109.6 . .
H43A_1 C34A_1 H43B_1 108.2 . .
N4A_1 C35A_1 C36A_1 122(3) . .
N4A_1 C35A_1 C34A_1 122(3) . .
C36A_1 C35A_1 C34A_1 116(3) . .
C37A_1 C36A_1 C35A_1 114(3) . .
C37A_1 C36A_1 H45A_1 123.1 . .
C35A_1 C36A_1 H45A_1 123.1 . .
C36A_1 C37A_1 C38A_1 124(4) . .
C36A_1 C37A_1 H46A_1 118.0 . .
C38A_1 C37A_1 H46A_1 118.0 . .
C39A_1 C38A_1 C37A_1 116(4) . .
C39A_1 C38A_1 H47A_1 121.9 . .
C37A_1 C38A_1 H47A_1 121.9 . .
N4A_1 C39A_1 C38A_1 121(4) . .
N4A_1 C39A_1 H48A_1 119.3 . .
C38A_1 C39A_1 H48A_1 119.3 . .
C15_1 C13_1 C1_1 122.4(13) . .
C15_1 C13_1 C14_1 117.5(12) . .
C1_1 C13_1 C14_1 120.0(11) . .
C13_1 C14_1 H84A_1 109.5 . .
C13_1 C14_1 H84B_1 109.5 . .
H84A_1 C14_1 H84B_1 109.5 . .
C13_1 C14_1 H84C_1 109.5 . .
H84A_1 C14_1 H84C_1 109.5 . .
H84B_1 C14_1 H84C_1 109.5 . .
C16_1 C15_1 C13_1 120.9(14) . .
C16_1 C15_1 H85A_1 119.5 . .
C13_1 C15_1 H85A_1 119.5 . .
C18_1 C16_1 C15_1 118.9(12) . .
C18_1 C16_1 C17_1 120.0(15) . .
C15_1 C16_1 C17_1 121.0(15) . .
C16_1 C17_1 H87A_1 109.5 . .
C16_1 C17_1 H87B_1 109.5 . .
H87A_1 C17_1 H87B_1 109.5 . .
C16_1 C17_1 H87C_1 109.5 . .
H87A_1 C17_1 H87C_1 109.5 . .
H87B_1 C17_1 H87C_1 109.5 . .
C16_1 C18_1 C19_1 121.6(14) . .
C16_1 C18_1 H88A_1 119.2 . .
C19_1 C18_1 H88A_1 119.2 . .
C18_1 C19_1 C1_1 120.3(13) . .
C18_1 C19_1 C20_1 117.8(12) . .
C1_1 C19_1 C20_1 121.9(12) . .
C19_1 C20_1 H90A_1 109.5 . .
C19_1 C20_1 H90B_1 109.5 . .
H90A_1 C20_1 H90B_1 109.5 . .
C19_1 C20_1 H90C_1 109.5 . .
H90A_1 C20_1 H90C_1 109.5 . .
H90B_1 C20_1 H90C_1 109.5 . .
N1A_1 N2A_1 C29A_1 111(2) . .
N1A_1 N2A_1 Cu1_1 132.3(18) . 2_655
C29A_1 N2A_1 Cu1_1 115.7(17) . 2_655
C41A_1 N5A_1 C40A_1 112.8(8) . .
C41A_1 N5A_1 C42A_1 112.1(8) . .
C40A_1 N5A_1 C42A_1 112.0(8) . .
C41A_1 N5A_1 Cu1_1 122.9(12) . 2_655
C40A_1 N5A_1 Cu1_1 102.8(11) . 2_655
C42A_1 N5A_1 Cu1_1 92.5(10) . 2_655
C43A_1 N6A_1 C47A_1 113(3) . .
C43A_1 N6A_1 Cu1_1 118(3) . 2_655
C47A_1 N6A_1 Cu1_1 129(2) . 2_655
C30A_1 C29A_1 N2A_1 109(2) . .
C30A_1 C29A_1 C40A_1 129(2) . .
N2A_1 C29A_1 C40A_1 121.6(19) . .
N5A_1 C40A_1 C29A_1 111.9(15) . .
N5A_1 C40A_1 H41C_1 109.2 . .
C29A_1 C40A_1 H41C_1 109.2 . .
N5A_1 C40A_1 H41D_1 109.2 . .
C29A_1 C40A_1 H41D_1 109.2 . .
H41C_1 C40A_1 H41D_1 107.9 . .
N5A_1 C42A_1 C43A_1 112.2(15) . .
N5A_1 C42A_1 H43C_1 109.2 . .
C43A_1 C42A_1 H43C_1 109.2 . .
N5A_1 C42A_1 H43D_1 109.2 . .
C43A_1 C42A_1 H43D_1 109.2 . .
H43C_1 C42A_1 H43D_1 107.9 . .
C44A_1 C43A_1 N6A_1 125(3) . .
C44A_1 C43A_1 C42A_1 126(2) . .
N6A_1 C43A_1 C42A_1 109(2) . .
C43A_1 C44A_1 C45A_1 121(3) . .
C43A_1 C44A_1 H45B_1 119.7 . .
C45A_1 C44A_1 H45B_1 119.6 . .
C46A_1 C45A_1 C44A_1 117(4) . .
C46A_1 C45A_1 H46B_1 121.3 . .
C44A_1 C45A_1 H46B_1 121.3 . .
C45A_1 C46A_1 C47A_1 122(3) . .
C45A_1 C46A_1 H47C_1 119.0 . .
C47A_1 C46A_1 H47C_1 119.0 . .
N6A_1 C47A_1 C46A_1 122(3) . .
N6A_1 C47A_1 H48B_1 118.9 . .
C46A_1 C47A_1 H48B_1 118.9 . .
C2T O1T C5T 103.4(12) . .
O1T C2T C3T 102.8(12) . .
O1T C2T H2TA 111.2 . .
C3T C2T H2TA 111.2 . .
O1T C2T H2TB 111.2 . .
C3T C2T H2TB 111.2 . .
H2TA C2T H2TB 109.1 . .
C4T C3T C2T 102.9(10) . .
C4T C3T H3TA 111.2 . .
C2T C3T H3TA 111.2 . .
C4T C3T H3TB 111.2 . .
C2T C3T H3TB 111.2 . .
H3TA C3T H3TB 109.1 . .
C3T C4T C5T 104.3(8) . .
C3T C4T H4TA 110.9 . .
C5T C4T H4TA 110.9 . .
C3T C4T H4TB 110.9 . .
C5T C4T H4TB 110.9 . .
H4TA C4T H4TB 108.9 . .
O1T C5T C4T 104.7(11) . .
O1T C5T H5TA 110.8 . .
C4T C5T H5TA 110.8 . .
O1T C5T H5TB 110.8 . .
C4T C5T H5TB 110.8 . .
H5TA C5T H5TB 108.9 . .
C2S O1S C5S 106.2(12) . .
O1S C2S C3S 108.0(9) . .
O1S C2S H2SA 110.1 . .
C3S C2S H2SA 110.1 . .
O1S C2S H2SB 110.1 . .
C3S C2S H2SB 110.1 . .
H2SA C2S H2SB 108.4 . .
C2S C3S C4S 104.3(9) . .
C2S C3S H3SA 110.9 . .
C4S C3S H3SA 110.9 . .
C2S C3S H3SB 110.9 . .
C4S C3S H3SB 110.9 . .
H3SA C3S H3SB 108.9 . .
C3S C4S C5S 102.6(10) . .
C3S C4S H4SA 111.3 . .
C5S C4S H4SA 111.3 . .
C3S C4S H4SB 111.3 . .
C5S C4S H4SB 111.3 . .
H4SA C4S H4SB 109.2 . .
O1S C5S C4S 104.1(12) . .
O1S C5S H5SA 110.9 . .
C4S C5S H5SA 110.9 . .
O1S C5S H5SB 110.9 . .
C4S C5S H5SB 110.9 . .
H5SA C5S H5SB 109.0 . .

loop_
_geom_bond_atom_site_label_1
_geom_bond_atom_site_label_2
_geom_bond_distance
_geom_bond_site_symmetry_2
Cu1 N1 1.981(9) .
Cu1 N4 2.045(9) .
Cu1 C1 2.141(11) .
Cu1 N3 2.413(9) .
Cu1 Cu3 2.474(2) .
O1 Cu6 1.847(7) .
O1 Cu4 1.849(7) .
O1 Cu3 1.850(7) .
O1 Cu5 1.852(7) .
N1 N2 1.357(12) .
N1 C131 1.366(15) .
C1 C19 1.411(16) .
C1 C13 1.418(17) .
C1 Cu3 1.924(11) .
Cu2 N2 2.009(9) .
Cu2 N6 2.068(9) .
Cu2 C2 2.138(11) .
Cu2 N5 2.322(9) .
Cu2 Cu4 2.426(2) .
N2 C129 1.320(15) .
C2 C21 1.409(16) .
C2 C27 1.435(16) .
C2 Cu4 1.938(11) .
Cu3 Cu4 2.896(2) .
Cu3 Cu6 2.965(2) .
Cu3 Cu5 2.972(2) .
N3 C134 1.459(16) .
N3 C133 1.457(15) .
N3 C132 1.479(15) .
N4 C139 1.335(15) .
N4 C135 1.336(15) .
Cu5 C3 1.934(12) .
Cu5 Cu7 2.426(2) .
Cu5 Cu6 2.939(2) .
N5 C140 1.458(15) .
N5 C142 1.465(15) .
N5 C141 1.495(15) .
Cu6 C4 1.936(11) .
Cu6 Cu8 2.434(2) .
N6 C147 1.319(14) .
N6 C143 1.358(15) .
Cu7 N11 2.026(15) .
Cu7 N14 2.121(13) .
Cu7 C3 2.172(12) .
Cu7 N13 2.371(12) .
Cu8 N12 1.967(15) .
Cu8 N16 2.082(11) .
Cu8 C4 2.165(12) .
Cu8 N15 2.367(11) .
N11 N12 1.317(19) .
N11 C148_B 1.35(3) .
N11 C148_A 1.44(4) .
C3 C119 1.401(18) .
C3 C113 1.443(19) .
N12 C150_B 1.25(4) .
N12 C150_A 1.55(5) .
C4 C127 1.421(17) .
C4 C121 1.420(16) .
N13 C161_B 1.395(18) .
N13 C159_B 1.397(18) .
N13 C160_A 1.46(2) .
N13 C160_B 1.408(18) .
N13 C161_A 1.47(2) .
N13 C159_A 1.48(2) .
C13 C15 1.418(17) .
C13 C14 1.506(16) .
N14 C166_B 1.25(4) .
N14 C162_B 1.26(3) .
N14 C166_A 1.40(6) .
N14 C162_A 1.58(4) .
C14 H14A 0.9800 .
C14 H14B 0.9800 .
C14 H14C 0.9800 .
N15 C151_A 1.33(8) .
N15 C153 1.442(18) .
N15 C152 1.51(2) .
N15 C151_B 1.54(6) .
C15 C16 1.385(18) .
C15 H15A 0.9500 .
N16 C154 1.329(17) .
N16 C158 1.338(18) .
C16 C18 1.346(19) .
C16 C17 1.512(18) .
C17 H17A 0.9800 .
C17 H17B 0.9800 .
C17 H17C 0.9800 .
C18 C19 1.455(18) .
C18 H18A 0.9500 .
C19 C20 1.494(19) .
C20 H20A 0.9800 .
C20 H20B 0.9800 .
C20 H20C 0.9800 .
C21 C23 1.394(16) .
C21 C22 1.512(16) .
C22 H22A 0.9800 .
C22 H22B 0.9800 .
C22 H22C 0.9800 .
C23 C24 1.373(16) .
C23 H23A 0.9500 .
C24 C26 1.375(17) .
C24 C25 1.532(16) .
C25 H25A 0.9800 .
C25 H25B 0.9800 .
C25 H25C 0.9800 .
C26 C27 1.382(16) .
C26 H26A 0.9500 .
C27 C28 1.500(17) .
C28 H28A 0.9800 .
C28 H28B 0.9800 .
C28 H28C 0.9800 .
C113 C115 1.392(17) .
C113 C114 1.498(19) .
C114 H11A 0.9800 .
C114 H11B 0.9800 .
C114 H11C 0.9800 .
C115 C116 1.36(2) .
C115 H11D 0.9500 .
C116 C118 1.41(2) .
C116 C117 1.510(19) .
C117 H11E 0.9800 .
C117 H11F 0.9800 .
C117 H11G 0.9800 .
C118 C119 1.436(18) .
C118 H11H 0.9500 .
C119 C120 1.50(2) .
C120 H12A 0.9800 .
C120 H12B 0.9800 .
C120 H12C 0.9800 .
C121 C123 1.379(17) .
C121 C122 1.529(18) .
C122 H12D 0.9800 .
C122 H12E 0.9800 .
C122 H12F 0.9800 .
C123 C124 1.400(18) .
C123 H12G 0.9500 .
C124 C126 1.399(17) .
C124 C125 1.524(18) .
C125 H12H 0.9800 .
C125 H12I 0.9800 .
C125 H12J 0.9800 .
C126 C127 1.369(17) .
C126 H12K 0.9500 .
C127 C128 1.505(17) .
C128 H12L 0.9800 .
C128 H12M 0.9800 .
C128 H12N 0.9800 .
C129 C130 1.394(17) .
C129 C140 1.508(17) .
C130 C131 1.398(17) .
C130 H13A 0.9500 .
C131 C132 1.469(17) .
C132 H13B 0.9900 .
C132 H13C 0.9900 .
C133 H13D 0.9800 .
C133 H13E 0.9800 .
C133 H13F 0.9800 .
C134 C135 1.513(17) .
C134 H13G 0.9900 .
C134 H13H 0.9900 .
C135 C136 1.380(17) .
C136 C137 1.377(19) .
C136 H13I 0.9500 .
C137 C138 1.398(18) .
C137 H13J 0.9500 .
C138 C139 1.370(16) .
C138 H13K 0.9500 .
C139 H13L 0.9500 .
C140 H14D 0.9900 .
C140 H14E 0.9900 .
C141 H14F 0.9800 .
C141 H14G 0.9800 .
C141 H14H 0.9800 .
C142 C143 1.466(17) .
C142 H14I 0.9900 .
C142 H14J 0.9900 .
C143 C144 1.408(16) .
C144 C145 1.349(17) .
C144 H14K 0.9500 .
C145 C146 1.418(18) .
C145 H14L 0.9500 .
C146 C147 1.382(16) .
C146 H14M 0.9500 .
C147 H14N 0.9500 .
C152 H15B 0.9800 .
C152 H15C 0.9800 .
C152 H15D 0.9800 .
C153 C154 1.50(2) .
C153 H15E 0.9900 .
C153 H15F 0.9900 .
C154 C155 1.43(2) .
C155 C156 1.35(2) .
C155 H15G 0.9500 .
C156 C157 1.39(2) .
C156 H15H 0.9500 .
C157 C158 1.363(19) .
C157 H15I 0.9500 .
C158 H15J 0.9500 .
C151_A C150_A 1.60(5) .
C151_A H15K 0.9900 .
C151_A H15L 0.9900 .
C148_A C149_A 1.43(6) .
C148_A C159_A 1.60(5) .
C149_A C150_A 1.27(8) .
C149_A H14O 0.9500 .
C159_A H15M 0.9900 .
C159_A H15S 0.9900 .
C160_A H16A 0.9800 .
C160_A H16B 0.9800 .
C160_A H16C 0.9800 .
C161_A C162_A 1.47(5) .
C161_A H16D 0.9900 .
C161_A H16L 0.9900 .
C162_A C163_A 1.47(6) .
C163_A C164_A 1.01(7) .
C163_A H16E 0.9500 .
C164_A C165_A 1.36(7) .
C164_A H164 0.9500 .
C165_A C166_A 1.24(7) .
C165_A H165 0.9500 .
C166_A H16H 0.9500 .
C151_B C150_B 1.49(4) .
C151_B H15N 0.9900 .
C151_B H15P 0.9900 .
C148_B C149_B 1.42(5) .
C148_B C159_B 1.49(4) .
C149_B C150_B 1.41(7) .
C149_B H14S 0.9500 .
C159_B H15Q 0.9900 .
C159_B H15R 0.9900 .
C160_B H16I 0.9800 .
C160_B H16J 0.9800 .
C160_B H16K 0.9800 .
C161_B C162_B 1.54(4) .
C161_B H16R 0.9900 .
C161_B H16S 0.9900 .
C162_B C163_B 1.30(5) .
C163_B C164_B 1.63(6) .
C163_B H16M 0.9500 .
C164_B C165_B 1.41(6) .
C164_B H16F 0.9500 .
C165_B C166_B 1.55(6) .
C165_B H16G 0.9500 .
C166_B H16Q 0.9500 .
Cu5_1 O1_1 1.849(7) .
Cu5_1 C3_1 1.937(12) .
Cu5_1 Cu7_1 2.425(2) .
Cu5_1 Cu5_1 2.954(3) 2_655
Cu5_1 Cu3_1 3.023(2) .
O1_1 Cu3_1 1.829(7) 2_655
O1_1 Cu3_1 1.829(7) .
O1_1 Cu5_1 1.849(7) 2_655
N11_1 C130_1 1.338(15) .
N11_1 N11_1 1.361(18) 2_655
N11_1 Cu7_1 1.982(9) .
C3_1 C119_1 1.395(18) .
C3_1 C113_1 1.414(17) .
C3_1 Cu7_1 2.189(12) .
Cu7_1 N14_1 2.052(10) .
Cu7_1 N13_1 2.346(9) .
N13_1 C132_1 1.453(16) .
N13_1 C133_1 1.456(16) .
N13_1 C134_1 1.476(16) .
C1_1 C13_1 1.412(18) .
C1_1 C19_1 1.428(18) .
C1_1 Cu3_1 1.907(13) .
C1_1 Cu1_1 2.133(13) .
N14_1 C139_1 1.334(15) .
N14_1 C135_1 1.350(15) .
Cu3_1 Cu1_1 2.457(3) .
Cu3_1 Cu3_1 2.874(3) 2_655
Cu1_1 N2A_1 1.90(2) 2_655
Cu1_1 N6A_1 1.94(3) 2_655
Cu1_1 N1A_1 2.09(2) .
Cu1_1 N4A_1 2.17(4) .
Cu1_1 N5A_1 2.313(14) 2_655
Cu1_1 N3A_1 2.49(2) .
C113_1 C115_1 1.401(18) .
C113_1 C114_1 1.507(18) .
C114_1 H14P_1 0.9800 .
C114_1 H14Q_1 0.9800 .
C114_1 H14R_1 0.9800 .
C115_1 C116_1 1.383(19) .
C115_1 H15O_1 0.9500 .
C116_1 C118_1 1.380(19) .
C116_1 C117_1 1.520(19) .
C117_1 H17D_1 0.9800 .
C117_1 H17E_1 0.9800 .
C117_1 H17F_1 0.9800 .
C118_1 C119_1 1.400(18) .
C118_1 H18B_1 0.9500 .
C119_1 C120_1 1.495(19) .
C120_1 H20D_1 0.9800 .
C120_1 H20E_1 0.9800 .
C120_1 H20F_1 0.9800 .
C130_1 C131_1 1.409(17) .
C130_1 C132_1 1.501(17) .
C131_1 C130_1 1.408(17) 2_655
C131_1 H30A_1 0.9500 .
C132_1 H31A_1 0.9900 .
C132_1 H31B_1 0.9900 .
C133_1 H32A_1 0.9800 .
C133_1 H32B_1 0.9800 .
C133_1 H32C_1 0.9800 .
C134_1 C135_1 1.504(18) .
C134_1 H33A_1 0.9900 .
C134_1 H33B_1 0.9900 .
C135_1 C136_1 1.364(17) .
C136_1 C137_1 1.375(18) .
C136_1 H35A_1 0.9500 .
C137_1 C138_1 1.409(18) .
C137_1 H36A_1 0.9500 .
C138_1 C139_1 1.347(17) .
C138_1 H37A_1 0.9500 .
C139_1 H38A_1 0.9500 .
N1A_1 N2A_1 1.35(2) .
N1A_1 C31A_1 1.35(3) .
N3A_1 C33A_1 1.472(12) .
N3A_1 C34A_1 1.475(12) .
N3A_1 C32A_1 1.476(12) .
N4A_1 C39A_1 1.33(6) .
N4A_1 C35A_1 1.34(6) .
C30A_1 C29A_1 1.34(3) .
C30A_1 C31A_1 1.41(3) .
C30A_1 H39A_1 0.9500 .
C31A_1 C32A_1 1.50(3) .
C32A_1 H41A_1 0.9900 .
C32A_1 H41B_1 0.9900 .
C33A_1 H42A_1 0.9800 .
C33A_1 H42B_1 0.9800 .
C33A_1 H42C_1 0.9800 .
C34A_1 C35A_1 1.53(2) .
C34A_1 H43A_1 0.9900 .
C34A_1 H43B_1 0.9900 .
C35A_1 C36A_1 1.42(5) .
C36A_1 C37A_1 1.40(6) .
C36A_1 H45A_1 0.9500 .
C37A_1 C38A_1 1.41(5) .
C37A_1 H46A_1 0.9500 .
C38A_1 C39A_1 1.37(5) .
C38A_1 H47A_1 0.9500 .
C39A_1 H48A_1 0.9500 .
C13_1 C15_1 1.392(18) .
C13_1 C14_1 1.51(2) .
C14_1 H84A_1 0.9800 .
C14_1 H84B_1 0.9800 .
C14_1 H84C_1 0.9800 .
C15_1 C16_1 1.38(2) .
C15_1 H85A_1 0.9500 .
C16_1 C18_1 1.37(2) .
C16_1 C17_1 1.513(19) .
C17_1 H87A_1 0.9800 .
C17_1 H87B_1 0.9800 .
C17_1 H87C_1 0.9800 .
C18_1 C19_1 1.422(19) .
C18_1 H88A_1 0.9500 .
C19_1 C20_1 1.51(2) .
C20_1 H90A_1 0.9800 .
C20_1 H90B_1 0.9800 .
C20_1 H90C_1 0.9800 .
N2A_1 C29A_1 1.36(3) .
N2A_1 Cu1_1 1.90(2) 2_655
N5A_1 C41A_1 1.471(11) .
N5A_1 C40A_1 1.472(11) .
N5A_1 C42A_1 1.477(11) .
N5A_1 Cu1_1 2.313(14) 2_655
N6A_1 C43A_1 1.38(5) .
N6A_1 C47A_1 1.40(6) .
N6A_1 Cu1_1 1.94(3) 2_655
C29A_1 C40A_1 1.50(3) .
C40A_1 H41C_1 0.9900 .
C40A_1 H41D_1 0.9900 .
C41A_1 H42D_1 0.9800 .
C41A_1 H42E_1 0.9800 .
C41A_1 H42F_1 0.9800 .
C42A_1 C43A_1 1.53(2) .
C42A_1 H43C_1 0.9900 .
C42A_1 H43D_1 0.9900 .
C43A_1 C44A_1 1.34(4) .
C44A_1 C45A_1 1.40(5) .
C44A_1 H45B_1 0.9500 .
C45A_1 C46A_1 1.30(5) .
C45A_1 H46B_1 0.9500 .
C46A_1 C47A_1 1.41(5) .
C46A_1 H47C_1 0.9500 .
C47A_1 H48B_1 0.9500 .
O1T C2T 1.439(10) .
O1T C5T 1.440(10) .
C2T C3T 1.531(10) .
C2T H2TA 0.9900 .
C2T H2TB 0.9900 .
C3T C4T 1.527(9) .
C3T H3TA 0.9900 .
C3T H3TB 0.9900 .
C4T C5T 1.530(10) .
C4T H4TA 0.9900 .
C4T H4TB 0.9900 .
C5T H5TA 0.9900 .
C5T H5TB 0.9900 .
O1S C2S 1.426(9) .
O1S C5S 1.434(10) .
C2S C3S 1.518(9) .
C2S H2SA 0.9900 .
C2S H2SB 0.9900 .
C3S C4S 1.529(9) .
C3S H3SA 0.9900 .
C3S H3SB 0.9900 .
C4S C5S 1.533(10) .
C4S H4SA 0.9900 .
C4S H4SB 0.9900 .
C5S H5SA 0.9900 .
C5S H5SB 0.9900 .
